data_7133301
loop_
_publ_author_name
'Lillo, Hayley L.'
'Buss, Joshua A.'

_publ_section_title
;
 A dinuclear nickel peroxycarbonate complex: CO<sub>2</sub> addition
 promotes H<sub>2</sub>O<sub>2</sub> release.
;
_journal_issue 65
_journal_name_full 'Chemical communications (Cambridge, England)'
_journal_page_first 8549
_journal_page_last 8552
_journal_paper_doi 10.1039/d4cc02241f
_journal_volume 60
_journal_year 2024
_chemical_absolute_configuration syn
_chemical_formula_moiety 'C72 H82 N12 Ni4 O6, 2(C F3 O3 S), 3[C4H8O]'
_chemical_formula_sum 'C74 H82 F6 N12 Ni4 O12 S2'
_chemical_formula_weight 1744.47
_space_group_crystal_system orthorhombic
_space_group_IT_number 19
_space_group_name_Hall 'P 2ac 2ab'
_space_group_name_H-M_alt 'P 21 21 21'
_atom_sites_solution_hydrogens mixed
_atom_sites_solution_primary dual
_audit_creation_date 2024-06-19
_audit_creation_method
;
Olex2 1.3
(compiled 2020.11.12 svn.r5f609507 for OlexSys, GUI svn.r6408)
;
_audit_update_record
;
2024-06-20 deposited with the CCDC.	2024-07-08 downloaded from the CCDC.
;
_cell_angle_alpha 90
_cell_angle_beta 90
_cell_angle_gamma 90
_cell_formula_units_Z 4
_cell_length_a 13.7338(4)
_cell_length_b 18.9753(5)
_cell_length_c 33.7970(12)
_cell_measurement_reflns_used 31537
_cell_measurement_temperature 85
_cell_measurement_theta_max 66.2850
_cell_measurement_theta_min 2.6130
_cell_volume 8807.6(5)
_computing_cell_refinement 'CrysAlisPro 1.171.40.53 (Rigaku OD, 2019)'
_computing_data_collection 'CrysAlisPro 1.171.40.53 (Rigaku OD, 2019)'
_computing_data_reduction 'CrysAlisPro 1.171.40.53 (Rigaku OD, 2019)'
_computing_molecular_graphics 'Olex2 1.3 (Dolomanov et al., 2009)'
_computing_publication_material 'Olex2 1.3 (Dolomanov et al., 2009)'
_computing_structure_refinement 'SHELXL 2018/3 (Sheldrick, 2015)'
_computing_structure_solution 'SHELXT 2018/2 (Sheldrick, 2018)'
_diffrn_ambient_temperature 85
_diffrn_detector 'CCD plate'
_diffrn_measured_fraction_theta_full 1.000
_diffrn_measured_fraction_theta_max 0.988
_diffrn_measurement_details
;
List of Runs (angles in degrees, time in seconds):

  # Type    Start    End  Width  t~exp~   \w     \q     \k     \f   Frames
#--------------------------------------------------------------------------
  1  \w   -110.00  70.00   1.00    1.00    --  -20.00   0.00-180.00  180
  2  \w    -45.00   0.00   1.00    1.00    --  -20.00  72.00   0.00   45
  3  \w    -45.00   0.00   1.00    1.00    --  -20.00  72.00   0.00   45
  4  \w    -25.00  43.00   1.00    1.00    --  -20.00  36.00 120.00   68
  5  \w    -45.00   0.00   1.00    1.00    --  -20.00  72.00-180.00   45
  6  \w   -173.00-128.00   1.00    6.00    --  -92.00 -36.00 120.00   45
  7  \w   -133.00 -88.00   1.00    6.00    --  -92.00 -36.00 -60.00   45
  8  \w   -104.00 -59.00   1.00    6.00    --  -92.00  36.00  60.00   45
  9  \w   -122.00 -77.00   1.00    6.00    --  -92.00 -72.00  60.00   45
 10  \w   -174.00 -78.00   1.00    6.00    --  -92.00 -72.00-120.00   96
 11  \w    -93.00 -35.00   1.00    6.00    --  -92.00  36.00-120.00   58
 12  \w   -176.00 -77.00   1.00    6.00    --  -92.00 -72.00 -60.00   99
 13  \w   -147.00 -75.00   1.00    6.00    --  -92.00 -72.00-180.00   72
 14  \w   -176.00 -77.00   1.00    6.00    --  -92.00 -72.00 120.00   99
 15  \w   -177.00-116.00   1.00    6.00    --  -92.00 -36.00  60.00   61
 16  \w    -87.00  -9.00   1.00    6.00    --  -92.00  36.00 -60.00   78
 17  \w   -102.00 -14.00   1.00    6.00    --  -92.00  36.00   0.00   88
 18  \w   -102.00 -21.00   1.00    6.00    --  -92.00  72.00 120.00   81
 19  \w   -175.00-104.00   1.00    6.00    --  -92.00 -36.00   0.00   71
 20  \w   -104.00 -52.00   1.00    6.00    --  -92.00  72.00  60.00   52
 21  \w   -109.00 -14.00   1.00    6.00    --  -92.00  72.00-120.00   95
 22  \w   -105.00 -24.00   1.00    6.00    --  -92.00  36.00-120.00   81
 23  \w   -105.00  -2.00   1.00    6.00    --  -92.00  36.00-180.00  103
 24  \w   -106.00  -2.00   1.00    6.00    --  -92.00  72.00 -60.00  104
 25  \w   -106.00  -2.00   1.00    6.00    --  -92.00  72.00 -60.00  104
 26  \w   -107.00 -29.00   1.00    6.00    --  -92.00  72.00   0.00   78
 27  \w   -117.00 -72.00   1.00    6.00    --  -92.00  72.00 180.00   45
;
_diffrn_measurement_device 'abstract diffractometer'
_diffrn_measurement_device_type 'dtrek-CrysAlisPro-abstract goniometer imported rigaku-d*trek images'
_diffrn_measurement_method '\w scans'
_diffrn_orient_matrix_type 'CrysAlisPro convention (1999,Acta A55,543-557)'
_diffrn_orient_matrix_UB_11 -0.0227639000
_diffrn_orient_matrix_UB_12 0.0200708000
_diffrn_orient_matrix_UB_13 -0.0431867000
_diffrn_orient_matrix_UB_21 -0.1070717000
_diffrn_orient_matrix_UB_22 -0.0215799000
_diffrn_orient_matrix_UB_23 0.0061392000
_diffrn_orient_matrix_UB_31 -0.0242991000
_diffrn_orient_matrix_UB_32 0.0756557000
_diffrn_orient_matrix_UB_33 0.0132861000
_diffrn_radiation_monochromator graphite
_diffrn_radiation_probe x-ray
_diffrn_radiation_type 'Cu K\a'
_diffrn_radiation_wavelength 1.54178
_diffrn_reflns_av_R_equivalents 0.0849
_diffrn_reflns_av_unetI/netI 0.0458
_diffrn_reflns_Laue_measured_fraction_full 1.000
_diffrn_reflns_Laue_measured_fraction_max 0.988
_diffrn_reflns_limit_h_max 16
_diffrn_reflns_limit_h_min -16
_diffrn_reflns_limit_k_max 22
_diffrn_reflns_limit_k_min -21
_diffrn_reflns_limit_l_max 40
_diffrn_reflns_limit_l_min -40
_diffrn_reflns_number 130494
_diffrn_reflns_point_group_measured_fraction_full 0.999
_diffrn_reflns_point_group_measured_fraction_max 0.983
_diffrn_reflns_theta_full 67.679
_diffrn_reflns_theta_max 70.153
_diffrn_reflns_theta_min 2.615
_diffrn_source 'fine-focus sealed X-ray tube'
_diffrn_source_type 'Enhance (Cu) X-ray Source'
_diffrn_standards_number 0
_exptl_absorpt_coefficient_mu 2.016
_exptl_absorpt_correction_T_max 1.00000
_exptl_absorpt_correction_T_min 0.56553
_exptl_absorpt_correction_type multi-scan
_exptl_absorpt_process_details
;
CrysAlisPro 1.171.40.53 (Rigaku Oxford Diffraction, 2019)
Empirical absorption correction using spherical harmonics,
 implemented in SCALE3 ABSPACK scaling algorithm.
;
_exptl_crystal_colour blue
_exptl_crystal_colour_primary blue
_exptl_crystal_density_diffrn 1.316
_exptl_crystal_density_method "'not measured'"
_exptl_crystal_description plate
_exptl_crystal_F_000 3616
_exptl_crystal_size_max 0.12
_exptl_crystal_size_mid 0.12
_exptl_crystal_size_min 0.05
_refine_diff_density_max 0.950
_refine_diff_density_min -0.729
_refine_diff_density_rms 0.086
_refine_ls_abs_structure_details
;
 Refined as an inversion twin.
;
_refine_ls_abs_structure_Flack 0.08(4)
_refine_ls_extinction_coef 0.00042(8)
_refine_ls_extinction_expression Fc^*^=kFc[1+0.001xFc^2^\l^3^/sin(2\q)]^-1/4^
_refine_ls_extinction_method 'SHELXL-2018/3 (Sheldrick 2018)'
_refine_ls_goodness_of_fit_ref 1.049
_refine_ls_hydrogen_treatment mixed
_refine_ls_matrix_type full
_refine_ls_number_parameters 1197
_refine_ls_number_reflns 16461
_refine_ls_number_restraints 652
_refine_ls_restrained_S_all 1.051
_refine_ls_R_factor_all 0.0890
_refine_ls_R_factor_gt 0.0795
_refine_ls_shift/su_max 0.000
_refine_ls_shift/su_mean 0.000
_refine_ls_structure_factor_coef Fsqd
_refine_ls_weighting_details 'w=1/[\s^2^(Fo^2^)+(0.1177P)^2^+12.2463P] where P=(Fo^2^+2Fc^2^)/3'
_refine_ls_weighting_scheme calc
_refine_ls_wR_factor_gt 0.2111
_refine_ls_wR_factor_ref 0.2216
_reflns_Friedel_coverage 0.819
_reflns_Friedel_fraction_full 0.998
_reflns_Friedel_fraction_max 0.975
_reflns_number_gt 14084
_reflns_number_total 16461
_reflns_threshold_expression 'I > 2\s(I)'
_cod_data_source_file d4cc02241f2.cif
_cod_data_source_block hll273
_cod_depositor_comments
;
The following automatic conversions were performed:

data item '_chemical_absolute_configuration' value 'Syn' was changed
to 'syn' in accordance with the
/home/data/users/saulius/crontab/automatic-downloads/rss-feeds/RSC/lib/dictionaries/cif_core.dic
dictionary named 'cif_core.dic' version 2.4.2 last updated on
2011-04-26.

Automatic conversion script
Id: cif_fix_values 8170 2020-07-09 18:12:32Z antanas 

 Adding full bibliography for 7133299--7133302.cif.
;
_cod_database_code 7133301
_shelx_shelxl_version_number 2018/3
_chemical_oxdiff_formula C74H82F6N12Ni4O12S2
_shelx_space_group_comment
;
The symmetry employed for this shelxl refinement is uniquely defined
by the following loop, which should always be used as a source of
symmetry information in preference to the above space-group names.
They are only intended as comments.
;
_shelx_estimated_absorpt_t_max 0.906
_shelx_estimated_absorpt_t_min 0.794
_reflns_odcompleteness_completeness 98.83
_reflns_odcompleteness_iscentric 1
_reflns_odcompleteness_theta 70.03
_olex2_refinement_description
;
1. Twinned data refinement
 Scales: 0.92(4)
 0.08(4)
2. Fixed Uiso
 At 1.2 times of:
  All C(H) groups, All C(H,H) groups
 At 1.5 times of:
  All C(H,H,H) groups, All C(H,H,H,H) groups
3. Restrained distances
 C49A-F5A = C49A-F6A = C49A-F4A
 1.33 with sigma of 0.02
 C49A-S2A
 1.82 with sigma of 0.02
 S2A-O10A = S2A-O11A = S2A-O12A
 1.44 with sigma of 0.02
 O4-H4 = O5-H5 = O3-H3 = O2-H2
 0.99 with sigma of 0.02
 C49A-O12A
 2.57 with sigma of 0.04
 C49A-O10A
 2.58 with sigma of 0.04
 C49A-O11A
 2.56 with sigma of 0.04
 H4-Ni2
 2.5 with sigma of 0.04
 Ni3-H4
 2.5 with sigma of 0.04
 Ni3-H2
 2.45 with sigma of 0.04
 H2-Ni1
 2.45 with sigma of 0.04
 H5-Ni2
 2.35 with sigma of 0.04
 H5-Ni4
 2.35 with sigma of 0.04
 Ni1-H3
 2.45 with sigma of 0.04
 H3-Ni4
 2.45 with sigma of 0.04
 F2A-C48A \\sim F2B-C48B
 with sigma of 0.02
 F2A-F3A \\sim F2B-F3B
 with sigma of 0.04
 S1-O7 \\sim S1A-O7A
 with sigma of 0.02
 F1A-C48A \\sim F1B-C48B
 with sigma of 0.02
 F1A-F2A \\sim F1B-F2B
 with sigma of 0.04
 S1-F2A \\sim S1A-F2B
 with sigma of 0.04
 S1-F3A \\sim S1A-F3B
 with sigma of 0.04
 F1A-F3A \\sim F1B-F3B
 with sigma of 0.04
 F3A-C48A \\sim F3B-C48B
 with sigma of 0.04
 O7-O8 \\sim O7A-O8A
 with sigma of 0.04
 O7-O9 \\sim O7A-O9A
 with sigma of 0.04
 O7-C48A \\sim O7A-C48B
 with sigma of 0.04
 O8-O9 \\sim O8A-O9A
 with sigma of 0.04
 O8-C48A \\sim O8A-C48B
 with sigma of 0.04
 S1-O8 \\sim S1A-O8A
 with sigma of 0.02
 S1-O9 \\sim S1A-O9A
 with sigma of 0.04
 O9-C48A \\sim O9A-C48B
 with sigma of 0.04
 S1-F1A \\sim S1A-F1B
 with sigma of 0.04
 S1-C48A \\sim S1A-C48B
 with sigma of 0.02
 C40-C43A \\sim C40-C43B
 with sigma of 0.02
 S2A-O10A \\sim S2A-O11A \\sim S2A-O12A
 with sigma of 0.02
 O10A-O11A \\sim O11A-O12A \\sim O10A-O12A
 with sigma of 0.04
 C49A-F5A \\sim C49A-F6A \\sim C49A-F4A
 with sigma of 0.02
 C43A-C46A \\sim C43B-C45B
 with sigma of 0.02
 C49A-O10A \\sim C49A-O11A \\sim C49A-O12A
 with sigma of 0.04
 F5A-F6A \\sim F6A-F4A \\sim F4A-F5A
 with sigma of 0.04
 S2A-F5A \\sim S2A-F6A \\sim S2A-F4A
 with sigma of 0.04
 C43A-C45A \\sim C43B-C44B
 with sigma of 0.02
 S2A-O12A \\sim S2B-O12B
 with sigma of 0.02
 C49A-O12A \\sim C43-O12B
 with sigma of 0.04
 O10A-O12A \\sim O10B-O12B
 with sigma of 0.04
 O11A-O12A \\sim O11B-O12B
 with sigma of 0.04
 C49A-F5A \\sim C43-F4B
 with sigma of 0.02
 C49A-F6A \\sim C43-F5B
 with sigma of 0.02
 C49A-F4A \\sim C43-F6B
 with sigma of 0.02
 C49A-S2A \\sim C43-S2B
 with sigma of 0.02
 S2A-O10A \\sim S2B-O10B
 with sigma of 0.02
 C43A-C44A \\sim C43B-C46B
 with sigma of 0.02
 S2A-O11A \\sim S2B-O11B
 with sigma of 0.02
 C49A-O10A \\sim C43-O10B
 with sigma of 0.04
 C49A-O11A \\sim C43-O11B
 with sigma of 0.04
 F5A-F6A \\sim F4B-F5B
 with sigma of 0.04
 F5A-F4A \\sim F4B-F6B
 with sigma of 0.04
 C40-C46A \\sim C40-C45B
 with sigma of 0.04
 F5A-S2A \\sim F4B-S2B
 with sigma of 0.04
 F6A-F4A \\sim F5B-F6B
 with sigma of 0.04
 F6A-S2A \\sim F5B-S2B
 with sigma of 0.04
 F4A-S2A \\sim F6B-S2B
 with sigma of 0.04
 O10A-O11A \\sim O10B-O11B
 with sigma of 0.04
 C40-C45A \\sim C40-C44B
 with sigma of 0.04
 C40-C44A \\sim C40-C46B
 with sigma of 0.04
 C46A-C45A \\sim C45B-C44B
 with sigma of 0.04
 C46A-C44A \\sim C45B-C46B
 with sigma of 0.04
 C45A-C44A \\sim C44B-C46B
 with sigma of 0.04
4. Restrained angles
 Ni2-O5-H5
 fixed at 120 with sigma of 0.02
 Ni2-O4-H4
 fixed at 120 with sigma of 0.02
5. Rigid bond restraints
 S1A, S1, O7, O8, O9, C48A, F1A, F2A, F3A, F2B, F3B, C48B, O7A, O8A, O9A, F1B
 with sigma for 1-2 distances of 0.001 and sigma for 1-3 distances of 0.001
 S2A, F4A, F5A, F6A, O10A, O11A, O12A, C49A, S2B, F4B, F5B, F6B, O10B, O11B,
 O12B, C43
 with sigma for 1-2 distances of 0.01 and sigma for 1-3 distances of 0.01
6. Uiso/Uaniso restraints and constraints
S2A \\sim F4A \\sim F5A \\sim F6A \\sim O10A \\sim O11A \\sim O12A \\sim C49A
\\sim S2B \\sim F4B \\sim F5B \\sim F6B \\sim O10B \\sim O11B \\sim O12B \\sim
C43: within 2A with sigma of 0.01 and sigma for terminal atoms of 0.02 within 2A
7. Rigid body (RIGU) restrains
 S1A, S1, O7, O8, O9, C48A, F1A, F2A, F3A, O8A, O7A, C48B, F1B, F2B, F3B, O9A
 with sigma for 1-2 distances of 0.001 and sigma for 1-3 distances of 0.001
 S2A, F4A, F5A, F6A, O10A, O11A, O12A, C49A
 with sigma for 1-2 distances of 0.001 and sigma for 1-3 distances of 0.001
 S2A, F4A, F5A, F6A, O10A, O11A, O12A, C49A, S2B, F4B, F5B, F6B, O10B, O11B,
 O12B, C43
 with sigma for 1-2 distances of 0.001 and sigma for 1-3 distances of 0.001
 C43A, C44A, H44A, H44B, H44C, C45A, H45A, H45B, H45C, C46A, H46A, H46B, H46C,
 C43B, C44B, C45B, H45D, H45E, H45F, C46B, H46D, H46E, H46F
 with sigma for 1-2 distances of 0.004 and sigma for 1-3 distances of 0.004
8. Others
 Sof(C43B)=Sof(C44B)=Sof(H44D)=Sof(H44E)=Sof(H44F)=Sof(C45B)=Sof(H45D)=
 Sof(H45E)=Sof(H45F)=Sof(C46B)=Sof(H46D)=Sof(H46E)=Sof(H46F)=1-FVAR(1)
 Sof(C43A)=Sof(C44A)=Sof(H44A)=Sof(H44B)=Sof(H44C)=Sof(C45A)=Sof(H45A)=
 Sof(H45B)=Sof(H45C)=Sof(C46A)=Sof(H46A)=Sof(H46B)=Sof(H46C)=FVAR(1)
 Sof(S2B)=Sof(F4B)=Sof(F5B)=Sof(F6B)=Sof(O10B)=Sof(O11B)=Sof(O12B)=Sof(C43)=1-
 FVAR(2)
 Sof(S2A)=Sof(F4A)=Sof(F5A)=Sof(F6A)=Sof(O10A)=Sof(O11A)=Sof(O12A)=Sof(C49A)=
 FVAR(2)
 Sof(S1A)=Sof(O7A)=Sof(O8A)=Sof(O9A)=Sof(F1B)=Sof(F2B)=Sof(F3B)=Sof(C48B)=1-
 FVAR(3)
 Sof(S1)=Sof(O7)=Sof(O8)=Sof(O9)=Sof(F1A)=Sof(F2A)=Sof(F3A)=Sof(C48A)=FVAR(3)
9.a Secondary CH2 refined with riding coordinates:
 C11(H11A,H11B), C12(H12A,H12B), C18(H18A,H18B), C24(H24A,H24B), C25(H25A,
 H25B), C31(H31A,H31B), C47(H47A,H47B), C48(H48A,H48B), C54(H54A,H54B),
 C60(H60A,H60B), C61(H61A,H61B), C67(H67A,H67B)
9.b Aromatic/amide H refined with riding coordinates:
 C3(H3A), C5(H5A), C14(H14), C15(H15), C16(H16), C17(H17), C20(H20), C21(H21),
 C22(H22), C23(H23), C27(H27), C28(H28), C29(H29), C30(H30), C33(H33), C34(H34),
  C35(H35), C36(H36), C39(H39), C41(H41), C50(H50), C51(H51), C52(H52),
 C53(H53), C56(H56), C57(H57), C58(H58), C59(H59), C63(H63), C64(H64), C65(H65),
  C66(H66), C69(H69), C70(H70), C71(H71), C72(H72)
9.c Idealised Me refined as rotating group:
 C8(H8A,H8B,H8C), C9(H9A,H9B,H9C), C10(H10A,H10B,H10C), C44A(H44A,H44B,H44C),
 C45A(H45A,H45B,H45C), C46A(H46A,H46B,H46C), C44B(H44D,H44E,H44F), C45B(H45D,
 H45E,H45F), C46B(H46D,H46E,H46F)
;
_smtbx_masks_void_probe_radius 1.2
_smtbx_masks_void_truncation_radius 1.2
_olex2_submission_special_instructions 'No special instructions were received'
_oxdiff_exptl_absorpt_empirical_details
;
Empirical correction (ABSPACK) includes:
- Absorption correction using spherical harmonics
- Frame scaling
- Detector area scaling
;
_oxdiff_exptl_absorpt_empirical_full_max 2.122
_oxdiff_exptl_absorpt_empirical_full_min 0.523

loop_
_space_group_symop_operation_xyz
'x, y, z'
'-x+1/2, -y, z+1/2'
'-x, y+1/2, -z+1/2'
'x+1/2, -y+1/2, -z'

loop_
_atom_site_label
_atom_site_type_symbol
_atom_site_fract_x
_atom_site_fract_y
_atom_site_fract_z
_atom_site_U_iso_or_equiv
_atom_site_adp_type
_atom_site_occupancy
_atom_site_site_symmetry_order
_atom_site_calc_flag
_atom_site_refinement_flags_posn
_atom_site_refinement_flags_adp
_atom_site_refinement_flags_occupancy
_atom_site_disorder_assembly
_atom_site_disorder_group
Ni1 Ni 0.38487(10) 0.58964(8) 0.30756(4) 0.0534(4) Uani 1 1 d D . . . .
Ni2 Ni 0.46543(10) 0.39583(8) 0.32554(4) 0.0553(4) Uani 1 1 d D . . . .
Ni3 Ni 0.35406(11) 0.50403(9) 0.40705(4) 0.0614(4) Uani 1 1 d D . . . .
Ni4 Ni 0.20112(10) 0.44391(8) 0.31542(5) 0.0584(4) Uani 1 1 d D . . . .
O1 O 0.4816(4) 0.5008(3) 0.29940(16) 0.0528(13) Uani 1 1 d . . . . .
O2 O 0.3468(5) 0.5794(4) 0.3644(2) 0.0638(15) Uani 1 1 d D . . . .
O3 O 0.2811(4) 0.5199(3) 0.28981(18) 0.0580(15) Uani 1 1 d D . . . .
O4 O 0.4561(5) 0.4487(4) 0.3770(2) 0.0663(16) Uani 1 1 d D . . . .
O5 O 0.3208(4) 0.3820(4) 0.3227(2) 0.0635(16) Uani 1 1 d D . . . .
O6 O 0.2222(4) 0.4650(4) 0.37902(19) 0.0617(16) Uani 1 1 d . . . . .
N1 N 0.4145(5) 0.6194(4) 0.2473(2) 0.0537(16) Uani 1 1 d . . . . .
N2 N 0.5083(5) 0.6505(4) 0.3175(2) 0.0521(16) Uani 1 1 d . . . . .
N3 N 0.2887(5) 0.6753(4) 0.2999(2) 0.0547(16) Uani 1 1 d . . . . .
N4 N 0.6216(5) 0.3884(4) 0.3302(2) 0.0571(17) Uani 1 1 d . . . . .
N5 N 0.4845(5) 0.2980(5) 0.3544(2) 0.0620(19) Uani 1 1 d . . . . .
N6 N 0.4941(5) 0.3589(4) 0.2694(2) 0.0543(16) Uani 1 1 d . . . . .
N7 N 0.2680(7) 0.5656(5) 0.4471(2) 0.073(2) Uani 1 1 d . . . . .
N8 N 0.4608(6) 0.5620(5) 0.4380(2) 0.0657(19) Uani 1 1 d . . . . .
N9 N 0.3314(7) 0.4293(5) 0.4490(3) 0.073(2) Uani 1 1 d . . . . .
N10 N 0.1056(6) 0.3585(4) 0.3315(3) 0.0630(19) Uani 1 1 d . . . . .
N11 N 0.0721(5) 0.5025(5) 0.3204(2) 0.0634(19) Uani 1 1 d . . . . .
N12 N 0.1659(5) 0.4015(4) 0.2603(2) 0.0562(17) Uani 1 1 d . . . . .
C1 C 0.5595(6) 0.5115(4) 0.2773(2) 0.0493(18) Uani 1 1 d . . . . .
C2 C 0.5521(6) 0.5402(5) 0.2379(2) 0.0509(18) Uani 1 1 d . . . . .
C3 C 0.6365(6) 0.5517(5) 0.2161(3) 0.0556(19) Uani 1 1 d . . . . .
H3A H 0.629797 0.571448 0.190409 0.067 Uiso 1 1 calc R U . . .
C4 C 0.7297(6) 0.5362(5) 0.2292(3) 0.058(2) Uani 1 1 d . . . . .
C5 C 0.7350(7) 0.5094(4) 0.2687(3) 0.0541(19) Uani 1 1 d . . . . .
H5A H 0.797415 0.500970 0.279921 0.065 Uiso 1 1 calc R U . . .
C6 C 0.6540(6) 0.4953(5) 0.2912(3) 0.0544(19) Uani 1 1 d . . . . .
C7 C 0.8227(7) 0.5515(5) 0.2067(3) 0.062(2) Uani 1 1 d . . . . .
C8 C 0.8797(8) 0.4811(6) 0.2010(4) 0.086(3) Uani 1 1 d . . . . .
H8A H 0.897444 0.461800 0.226871 0.130 Uiso 1 1 calc R U . . .
H8B H 0.938896 0.490157 0.185580 0.130 Uiso 1 1 calc R U . . .
H8C H 0.838629 0.447244 0.186819 0.130 Uiso 1 1 calc R U . . .
C9 C 0.8048(8) 0.5864(6) 0.1670(4) 0.078(3) Uani 1 1 d . . . . .
H9A H 0.764715 0.555417 0.150470 0.117 Uiso 1 1 calc R U . . .
H9B H 0.867300 0.594969 0.153819 0.117 Uiso 1 1 calc R U . . .
H9C H 0.770999 0.631282 0.170997 0.117 Uiso 1 1 calc R U . . .
C10 C 0.8898(9) 0.6014(7) 0.2305(4) 0.087(3) Uani 1 1 d . . . . .
H10A H 0.858002 0.647385 0.233514 0.130 Uiso 1 1 calc R U . . .
H10B H 0.951558 0.607399 0.216402 0.130 Uiso 1 1 calc R U . . .
H10C H 0.902273 0.581211 0.256711 0.130 Uiso 1 1 calc R U . . .
C11 C 0.4544(6) 0.5603(5) 0.2230(2) 0.0547(19) Uani 1 1 d . . . . .
H11A H 0.410011 0.519224 0.224450 0.066 Uiso 1 1 calc R U . . .
H11B H 0.459198 0.575068 0.194956 0.066 Uiso 1 1 calc R U . . .
C12 C 0.4820(6) 0.6798(5) 0.2488(3) 0.056(2) Uani 1 1 d . . . . .
H12A H 0.444322 0.724164 0.250851 0.067 Uiso 1 1 calc R U . . .
H12B H 0.520566 0.681661 0.224026 0.067 Uiso 1 1 calc R U . . .
C13 C 0.5508(6) 0.6734(5) 0.2843(3) 0.056(2) Uani 1 1 d . . . . .
C14 C 0.6476(6) 0.6947(5) 0.2837(3) 0.0554(19) Uani 1 1 d . . . . .
H14 H 0.676440 0.712044 0.260045 0.066 Uiso 1 1 calc R U . . .
C15 C 0.7009(7) 0.6902(5) 0.3182(3) 0.069(3) Uani 1 1 d . . . . .
H15 H 0.768237 0.701663 0.318204 0.083 Uiso 1 1 calc R U . . .
C16 C 0.6565(6) 0.6692(5) 0.3524(3) 0.057(2) Uani 1 1 d . . . . .
H16 H 0.691679 0.668438 0.376590 0.068 Uiso 1 1 calc R U . . .
C17 C 0.5586(7) 0.6488(5) 0.3513(3) 0.062(2) Uani 1 1 d . . . . .
H17 H 0.527593 0.633456 0.374898 0.075 Uiso 1 1 calc R U . . .
C18 C 0.3175(6) 0.6414(5) 0.2317(3) 0.057(2) Uani 1 1 d . . . . .
H18A H 0.278938 0.598945 0.225054 0.068 Uiso 1 1 calc R U . . .
H18B H 0.326778 0.668929 0.207084 0.068 Uiso 1 1 calc R U . . .
C19 C 0.2627(6) 0.6849(5) 0.2610(3) 0.056(2) Uani 1 1 d . . . . .
C20 C 0.1876(6) 0.7292(5) 0.2512(3) 0.064(2) Uani 1 1 d . . . . .
H20 H 0.168314 0.734754 0.224388 0.076 Uiso 1 1 calc R U . . .
C21 C 0.1404(7) 0.7660(6) 0.2811(3) 0.068(2) Uani 1 1 d . . . . .
H21 H 0.088014 0.796681 0.274780 0.081 Uiso 1 1 calc R U . . .
C22 C 0.1694(6) 0.7579(6) 0.3204(3) 0.066(2) Uani 1 1 d . . . . .
H22 H 0.138913 0.783501 0.341171 0.080 Uiso 1 1 calc R U . . .
C23 C 0.2427(7) 0.7121(5) 0.3278(3) 0.061(2) Uani 1 1 d . . . . .
H23 H 0.262674 0.705805 0.354451 0.073 Uiso 1 1 calc R U . . .
C24 C 0.6650(6) 0.4602(4) 0.3309(3) 0.0509(18) Uani 1 1 d . . . . .
H24A H 0.734887 0.456922 0.337836 0.061 Uiso 1 1 calc R U . . .
H24B H 0.632207 0.488975 0.351420 0.061 Uiso 1 1 calc R U . . .
C25 C 0.6379(6) 0.3517(5) 0.3678(3) 0.056(2) Uani 1 1 d . . . . .
H25A H 0.627562 0.385042 0.389965 0.068 Uiso 1 1 calc R U . . .
H25B H 0.706125 0.335089 0.369010 0.068 Uiso 1 1 calc R U . . .
C26 C 0.5715(7) 0.2908(5) 0.3725(3) 0.059(2) Uani 1 1 d . . . . .
C27 C 0.5941(7) 0.2307(6) 0.3938(3) 0.066(2) Uani 1 1 d . . . . .
H27 H 0.655207 0.227002 0.406803 0.079 Uiso 1 1 calc R U . . .
C28 C 0.5289(8) 0.1771(6) 0.3960(3) 0.071(3) Uani 1 1 d . . . . .
H28 H 0.545010 0.134970 0.409654 0.085 Uiso 1 1 calc R U . . .
C29 C 0.4394(8) 0.1844(6) 0.3783(3) 0.072(3) Uani 1 1 d . . . . .
H29 H 0.392284 0.147968 0.380259 0.086 Uiso 1 1 calc R U . . .
C30 C 0.4189(7) 0.2455(5) 0.3576(3) 0.059(2) Uani 1 1 d . . . . .
H30 H 0.356953 0.250654 0.345430 0.071 Uiso 1 1 calc R U . . .
C31 C 0.6552(7) 0.3464(5) 0.2961(3) 0.058(2) Uani 1 1 d . . . . .
H31A H 0.722323 0.360976 0.289186 0.069 Uiso 1 1 calc R U . . .
H31B H 0.657234 0.296055 0.303755 0.069 Uiso 1 1 calc R U . . .
C32 C 0.5925(6) 0.3544(5) 0.2611(3) 0.057(2) Uani 1 1 d . . . . .
C33 C 0.6242(7) 0.3517(5) 0.2219(3) 0.059(2) Uani 1 1 d . . . . .
H33 H 0.691893 0.350004 0.216186 0.070 Uiso 1 1 calc R U . . .
C34 C 0.5574(7) 0.3513(5) 0.1916(3) 0.064(2) Uani 1 1 d . . . . .
H34 H 0.578242 0.347499 0.164854 0.077 Uiso 1 1 calc R U . . .
C35 C 0.4604(7) 0.3567(5) 0.2004(3) 0.064(2) Uani 1 1 d . . . . .
H35 H 0.413354 0.357439 0.179841 0.077 Uiso 1 1 calc R U . . .
C36 C 0.4311(7) 0.3609(5) 0.2397(3) 0.062(2) Uani 1 1 d . . . . .
H36 H 0.363665 0.365388 0.245513 0.074 Uiso 1 1 calc R U . . .
C37 C 0.1466(7) 0.4553(6) 0.4029(3) 0.067(2) Uani 1 1 d . . . . .
C38 C 0.1159(8) 0.5084(6) 0.4286(3) 0.073(3) Uani 1 1 d . . . . .
C39 C 0.0328(8) 0.4947(7) 0.4521(3) 0.079(3) Uani 1 1 d . . . . .
H39 H 0.011379 0.530602 0.469599 0.095 Uiso 1 1 calc R U . . .
C40 C -0.0205(8) 0.4310(7) 0.4511(3) 0.081(3) Uani 1 1 d D . . . .
C41 C 0.0135(8) 0.3789(7) 0.4251(4) 0.079(3) Uani 1 1 d . . . . .
H41 H -0.020363 0.335410 0.423311 0.095 Uiso 1 1 calc R U . . .
C42 C 0.0961(7) 0.3898(5) 0.4019(3) 0.067(2) Uani 1 1 d . . . . .
C47 C 0.1669(8) 0.5758(6) 0.4321(3) 0.071(3) Uani 1 1 d . . . . .
H47A H 0.130738 0.606900 0.450515 0.086 Uiso 1 1 calc R U . . .
H47B H 0.169062 0.599145 0.405954 0.086 Uiso 1 1 calc R U . . .
C48 C 0.3170(8) 0.6339(7) 0.4491(3) 0.077(3) Uani 1 1 d . . . . .
H48A H 0.293735 0.660067 0.472603 0.092 Uiso 1 1 calc R U . . .
H48B H 0.300820 0.661885 0.425281 0.092 Uiso 1 1 calc R U . . .
C49 C 0.4303(9) 0.6239(6) 0.4518(3) 0.074(3) Uani 1 1 d . . . . .
C50 C 0.4897(10) 0.6755(9) 0.4663(4) 0.092(4) Uani 1 1 d . . . . .
H50 H 0.463892 0.718982 0.475482 0.111 Uiso 1 1 calc R U . . .
C51 C 0.5874(9) 0.6626(7) 0.4672(4) 0.085(3) Uani 1 1 d . . . . .
H51 H 0.630650 0.696899 0.477715 0.102 Uiso 1 1 calc R U . . .
C52 C 0.6237(9) 0.5993(7) 0.4527(3) 0.080(3) Uani 1 1 d . . . . .
H52 H 0.691675 0.589931 0.452256 0.096 Uiso 1 1 calc R U . . .
C53 C 0.5583(7) 0.5514(7) 0.4392(3) 0.072(3) Uani 1 1 d . . . . .
H53 H 0.582514 0.507420 0.430015 0.087 Uiso 1 1 calc R U . . .
C54 C 0.2675(10) 0.5263(7) 0.4854(3) 0.084(3) Uani 1 1 d . . . . .
H54A H 0.321890 0.543424 0.502031 0.101 Uiso 1 1 calc R U . . .
H54B H 0.205978 0.536520 0.499538 0.101 Uiso 1 1 calc R U . . .
C55 C 0.2769(10) 0.4494(7) 0.4803(3) 0.086(4) Uani 1 1 d . . . . .
C56 C 0.2411(12) 0.3998(9) 0.5088(4) 0.104(4) Uani 1 1 d . . . . .
H56 H 0.205740 0.413510 0.531678 0.125 Uiso 1 1 calc R U . . .
C57 C 0.262(2) 0.3325(10) 0.5003(6) 0.157(9) Uani 1 1 d . . . . .
H57 H 0.238606 0.297878 0.518275 0.189 Uiso 1 1 calc R U . . .
C58 C 0.3135(18) 0.3086(10) 0.4685(6) 0.141(8) Uani 1 1 d . . . . .
H58 H 0.325905 0.260210 0.463276 0.169 Uiso 1 1 calc R U . . .
C59 C 0.3458(11) 0.3637(6) 0.4444(4) 0.084(3) Uani 1 1 d . . . . .
H59 H 0.383084 0.350590 0.421882 0.101 Uiso 1 1 calc R U . . .
C60 C 0.1241(7) 0.3331(6) 0.3728(3) 0.075(3) Uani 1 1 d . . . . .
H60A H 0.193836 0.321208 0.375998 0.091 Uiso 1 1 calc R U . . .
H60B H 0.085380 0.290014 0.377954 0.091 Uiso 1 1 calc R U . . .
C61 C 0.0032(6) 0.3875(6) 0.3272(3) 0.068(3) Uani 1 1 d . . . . .
H61A H -0.020683 0.377660 0.300147 0.082 Uiso 1 1 calc R U . . .
H61B H -0.040326 0.363064 0.346103 0.082 Uiso 1 1 calc R U . . .
C62 C -0.0010(6) 0.4631(6) 0.3345(3) 0.061(2) Uani 1 1 d . . . . .
C63 C -0.0768(7) 0.4964(7) 0.3558(3) 0.075(3) Uani 1 1 d . . . . .
H63 H -0.127078 0.468749 0.367199 0.090 Uiso 1 1 calc R U . . .
C64 C -0.0785(6) 0.5682(6) 0.3600(3) 0.067(3) Uani 1 1 d . . . . .
H64 H -0.129225 0.591223 0.374097 0.080 Uiso 1 1 calc R U . . .
C65 C -0.0052(7) 0.6045(7) 0.3434(3) 0.071(3) Uani 1 1 d . . . . .
H65 H -0.004902 0.654426 0.345341 0.086 Uiso 1 1 calc R U . . .
C66 C 0.0689(7) 0.5716(5) 0.3237(3) 0.064(2) Uani 1 1 d . . . . .
H66 H 0.119172 0.599186 0.312094 0.077 Uiso 1 1 calc R U . . .
C67 C 0.1270(7) 0.3040(5) 0.3026(3) 0.066(2) Uani 1 1 d . . . . .
H67A H 0.074662 0.268195 0.303179 0.079 Uiso 1 1 calc R U . . .
H67B H 0.188798 0.280416 0.309888 0.079 Uiso 1 1 calc R U . . .
C68 C 0.1357(7) 0.3332(5) 0.2615(3) 0.064(2) Uani 1 1 d . . . . .
C69 C 0.1098(7) 0.2969(5) 0.2272(4) 0.071(3) Uani 1 1 d . . . . .
H69 H 0.085590 0.250063 0.228721 0.086 Uiso 1 1 calc R U . . .
C70 C 0.1196(6) 0.3293(6) 0.1915(3) 0.063(2) Uani 1 1 d . . . . .
H70 H 0.105708 0.304036 0.167853 0.076 Uiso 1 1 calc R U . . .
C71 C 0.1500(6) 0.3992(5) 0.1893(3) 0.059(2) Uani 1 1 d . . . . .
H71 H 0.154917 0.423145 0.164656 0.071 Uiso 1 1 calc R U . . .
C72 C 0.1728(6) 0.4326(5) 0.2249(3) 0.060(2) Uani 1 1 d . . . . .
H72 H 0.194435 0.480062 0.223902 0.072 Uiso 1 1 calc R U . . .
C43A C -0.1148(13) 0.4121(14) 0.4736(6) 0.082(8) Uani 0.56(2) 1 d D . P A 1
C44A C -0.1870(12) 0.4718(13) 0.4653(8) 0.093(10) Uani 0.56(2) 1 d D . P A 1
H44A H -0.225400 0.481224 0.489171 0.139 Uiso 0.56(2) 1 calc R U P A 1
H44B H -0.230578 0.457956 0.443706 0.139 Uiso 0.56(2) 1 calc R U P A 1
H44C H -0.151215 0.514403 0.457765 0.139 Uiso 0.56(2) 1 calc R U P A 1
C45A C -0.1677(13) 0.3435(11) 0.4631(7) 0.093(7) Uani 0.56(2) 1 d D . P A 1
H45A H -0.183540 0.343383 0.434828 0.139 Uiso 0.56(2) 1 calc R U P A 1
H45B H -0.227766 0.339992 0.478594 0.139 Uiso 0.56(2) 1 calc R U P A 1
H45C H -0.125447 0.303303 0.469157 0.139 Uiso 0.56(2) 1 calc R U P A 1
C46A C -0.084(2) 0.409(2) 0.5164(7) 0.097(9) Uani 0.56(2) 1 d D . P A 1
H46A H -0.054559 0.362686 0.521811 0.146 Uiso 0.56(2) 1 calc R U P A 1
H46B H -0.140833 0.415467 0.533426 0.146 Uiso 0.56(2) 1 calc R U P A 1
H46C H -0.036118 0.445961 0.521663 0.146 Uiso 0.56(2) 1 calc R U P A 1
C43B C -0.1111(15) 0.4302(14) 0.4780(7) 0.070(9) Uani 0.44(2) 1 d D . P A 2
C44B C -0.1989(15) 0.4111(18) 0.4513(8) 0.081(9) Uani 0.44(2) 1 d D . P A 2
H44D H -0.209239 0.448630 0.431865 0.122 Uiso 0.44(2) 1 calc R U P A 2
H44E H -0.257325 0.405786 0.467666 0.122 Uiso 0.44(2) 1 calc R U P A 2
H44F H -0.185538 0.366671 0.437518 0.122 Uiso 0.44(2) 1 calc R U P A 2
C45B C -0.096(3) 0.370(2) 0.5062(12) 0.116(16) Uani 0.44(2) 1 d D . P A 2
H45D H -0.032333 0.375186 0.518942 0.174 Uiso 0.44(2) 1 calc R U P A 2
H45E H -0.098986 0.325727 0.491787 0.174 Uiso 0.44(2) 1 calc R U P A 2
H45F H -0.147264 0.371352 0.526443 0.174 Uiso 0.44(2) 1 calc R U P A 2
C46B C -0.137(2) 0.4987(17) 0.4996(10) 0.107(11) Uani 0.44(2) 1 d D . P A 2
H46D H -0.205578 0.496944 0.507987 0.161 Uiso 0.44(2) 1 calc R U P A 2
H46E H -0.127609 0.538810 0.481800 0.161 Uiso 0.44(2) 1 calc R U P A 2
H46F H -0.095434 0.504061 0.522916 0.161 Uiso 0.44(2) 1 calc R U P A 2
S1 S 0.1272(2) 0.69480(16) 0.13019(10) 0.0603(8) Uani 0.870(8) 1 d D U P B 1
O7 O 0.0265(7) 0.6978(5) 0.1428(4) 0.090(3) Uani 0.870(8) 1 d D U P B 1
O8 O 0.1457(8) 0.7095(6) 0.0888(3) 0.094(3) Uani 0.870(8) 1 d D U P B 1
O9 O 0.1940(10) 0.7287(5) 0.1572(4) 0.070(2) Uani 0.870(8) 1 d D U P B 1
S2A S -0.0956(7) 0.7563(5) 0.4288(2) 0.117(2) Uani 0.578(8) 1 d D U P C 1
F1A F 0.1414(7) 0.5800(4) 0.1729(3) 0.108(2) Uani 0.870(8) 1 d D U P B 1
F2A F 0.0997(11) 0.5613(5) 0.1138(4) 0.143(4) Uani 0.870(8) 1 d D U P B 1
F3A F 0.2518(8) 0.5924(5) 0.1278(5) 0.133(4) Uani 0.870(8) 1 d D U P B 1
F4A F 0.0115(15) 0.8541(10) 0.3911(5) 0.150(5) Uani 0.578(8) 1 d D U P C 1
F5A F -0.0247(16) 0.8818(9) 0.4502(5) 0.143(5) Uani 0.578(8) 1 d D U P C 1
F6A F -0.1348(16) 0.8844(9) 0.4055(6) 0.154(5) Uani 0.578(8) 1 d D U P C 1
O10A O -0.1215(18) 0.7284(11) 0.3913(5) 0.122(5) Uani 0.578(8) 1 d D U P C 1
O11A O -0.0163(15) 0.7223(10) 0.4477(6) 0.134(4) Uani 0.578(8) 1 d D U P C 1
O12A O -0.1740(17) 0.7685(15) 0.4570(6) 0.131(5) Uani 0.578(8) 1 d D U P C 1
C48A C 0.1537(11) 0.6035(7) 0.1359(5) 0.088(2) Uani 0.870(8) 1 d D U P B 1
C49A C -0.0590(14) 0.8465(10) 0.4189(5) 0.131(4) Uani 0.578(8) 1 d D U P C 1
S2B S -0.1265(10) 0.7172(7) 0.4329(3) 0.119(3) Uani 0.422(8) 1 d D U P C 2
F4B F 0.0530(18) 0.7110(14) 0.4051(7) 0.151(6) Uani 0.422(8) 1 d D U P C 2
F5B F 0.0404(19) 0.7178(13) 0.4686(7) 0.145(5) Uani 0.422(8) 1 d D U P C 2
F6B F 0.0078(19) 0.8089(11) 0.4356(8) 0.144(4) Uani 0.422(8) 1 d D U P C 2
O10B O -0.151(3) 0.7412(18) 0.3939(7) 0.130(6) Uani 0.422(8) 1 d D U P C 2
O11B O -0.141(3) 0.6436(10) 0.4366(9) 0.149(7) Uani 0.422(8) 1 d D U P C 2
O12B O -0.161(3) 0.7586(18) 0.4659(8) 0.126(6) Uani 0.422(8) 1 d D U P C 2
C43 C 0.002(2) 0.7383(13) 0.4345(7) 0.127(4) Uani 0.422(8) 1 d D U P C 2
H2 H 0.375(10) 0.620(3) 0.3780(14) 0.191 Uiso 1 1 d D U . . .
H3 H 0.323(6) 0.490(3) 0.272(3) 0.191 Uiso 1 1 d D U . . .
H4 H 0.481(9) 0.414(5) 0.3969(13) 0.191 Uiso 1 1 d D U . . .
H5 H 0.310(4) 0.376(6) 0.3514(12) 0.191 Uiso 1 1 d D U . D 1
S1A S 0.1307(15) 0.6704(16) 0.1472(7) 0.080(6) Uani 0.130(8) 1 d D U P B 2
O7A O 0.196(4) 0.728(3) 0.1498(14) 0.062(8) Uani 0.130(8) 1 d D U P B 2
O8A O 0.102(3) 0.636(2) 0.1840(9) 0.067(7) Uani 0.130(8) 1 d D U P B 2
O9A O 0.050(3) 0.680(3) 0.1199(14) 0.081(8) Uani 0.130(8) 1 d D U P B 2
F1B F 0.236(3) 0.626(3) 0.0879(10) 0.081(8) Uani 0.130(8) 1 d D U P B 2
F2B F 0.285(3) 0.587(3) 0.1434(13) 0.079(8) Uani 0.130(8) 1 d D U P B 2
F3B F 0.148(3) 0.546(2) 0.1168(13) 0.081(9) Uani 0.130(8) 1 d D U P B 2
C48B C 0.205(3) 0.605(2) 0.1233(11) 0.078(7) Uani 0.130(8) 1 d D U P B 2

loop_
_atom_site_aniso_label
_atom_site_aniso_U_11
_atom_site_aniso_U_22
_atom_site_aniso_U_33
_atom_site_aniso_U_23
_atom_site_aniso_U_13
_atom_site_aniso_U_12
Ni1 0.0448(7) 0.0629(8) 0.0525(8) 0.0045(6) 0.0023(6) 0.0033(6)
Ni2 0.0440(7) 0.0612(8) 0.0606(8) 0.0073(7) 0.0021(6) 0.0023(6)
Ni3 0.0527(8) 0.0795(10) 0.0520(8) 0.0075(7) 0.0041(6) 0.0111(7)
Ni4 0.0414(7) 0.0709(9) 0.0629(9) 0.0158(7) 0.0040(6) 0.0012(6)
O1 0.038(3) 0.069(3) 0.051(3) 0.002(3) 0.004(2) 0.002(2)
O2 0.051(3) 0.075(4) 0.065(4) -0.002(3) 0.008(3) 0.009(3)
O3 0.047(3) 0.074(4) 0.054(3) 0.010(3) -0.003(2) 0.003(3)
O4 0.050(3) 0.085(4) 0.064(4) 0.002(3) -0.007(3) 0.005(3)
O5 0.050(3) 0.073(4) 0.068(4) 0.018(3) 0.011(3) 0.007(3)
O6 0.039(3) 0.082(4) 0.064(4) 0.020(3) 0.009(3) 0.009(3)
N1 0.044(4) 0.056(4) 0.060(4) 0.005(3) 0.000(3) -0.002(3)
N2 0.048(4) 0.052(4) 0.056(4) 0.000(3) 0.002(3) 0.009(3)
N3 0.048(4) 0.063(4) 0.054(4) 0.004(3) -0.001(3) 0.003(3)
N4 0.051(4) 0.072(5) 0.049(4) 0.008(3) 0.002(3) 0.004(3)
N5 0.047(4) 0.076(5) 0.063(4) 0.008(4) 0.001(3) 0.002(3)
N6 0.043(4) 0.055(4) 0.065(4) 0.002(3) -0.002(3) 0.000(3)
N7 0.071(5) 0.102(7) 0.047(4) 0.012(4) 0.010(4) 0.019(5)
N8 0.066(5) 0.076(5) 0.055(4) 0.003(4) 0.002(4) 0.014(4)
N9 0.068(5) 0.084(6) 0.066(5) 0.011(4) 0.007(4) 0.010(4)
N10 0.048(4) 0.069(5) 0.072(5) 0.018(4) 0.001(4) 0.005(3)
N11 0.044(4) 0.093(6) 0.053(4) 0.020(4) 0.001(3) -0.003(4)
N12 0.043(3) 0.058(4) 0.068(4) 0.014(3) 0.004(3) -0.007(3)
C1 0.046(4) 0.051(4) 0.051(4) 0.003(3) -0.007(3) 0.005(3)
C2 0.046(4) 0.058(5) 0.049(4) 0.001(3) -0.002(3) 0.002(3)
C3 0.054(5) 0.059(5) 0.053(4) -0.001(4) 0.006(4) 0.001(4)
C4 0.042(4) 0.070(5) 0.064(5) 0.005(4) 0.001(4) 0.006(4)
C5 0.053(4) 0.047(4) 0.062(5) 0.000(4) -0.001(4) 0.000(3)
C6 0.050(4) 0.053(4) 0.060(5) 0.006(4) 0.000(4) -0.001(4)
C7 0.051(5) 0.062(5) 0.074(6) 0.004(4) 0.012(4) -0.007(4)
C8 0.064(6) 0.087(8) 0.108(9) -0.012(6) 0.034(6) 0.009(5)
C9 0.062(6) 0.083(7) 0.090(7) 0.008(6) 0.024(5) -0.005(5)
C10 0.070(6) 0.084(7) 0.107(9) -0.019(7) 0.023(6) -0.029(6)
C11 0.050(4) 0.071(5) 0.043(4) -0.001(4) 0.002(3) 0.002(4)
C12 0.043(4) 0.060(5) 0.064(5) 0.001(4) 0.001(4) 0.000(4)
C13 0.045(4) 0.057(5) 0.066(5) -0.007(4) 0.003(4) -0.001(4)
C14 0.045(4) 0.057(5) 0.064(5) 0.001(4) 0.010(4) 0.000(4)
C15 0.050(5) 0.065(5) 0.092(7) 0.000(5) -0.012(5) -0.001(4)
C16 0.047(4) 0.064(5) 0.060(5) -0.008(4) -0.007(4) -0.003(4)
C17 0.051(5) 0.064(5) 0.073(6) -0.003(4) -0.017(4) 0.006(4)
C18 0.041(4) 0.060(5) 0.070(5) 0.004(4) -0.003(4) 0.001(4)
C19 0.041(4) 0.071(5) 0.055(5) 0.014(4) -0.002(4) -0.005(4)
C20 0.046(5) 0.077(6) 0.068(6) 0.012(5) -0.010(4) 0.008(4)
C21 0.045(5) 0.079(6) 0.079(6) 0.007(5) 0.000(4) 0.015(4)
C22 0.043(4) 0.076(6) 0.080(6) 0.007(5) -0.004(4) 0.000(4)
C23 0.048(4) 0.074(6) 0.060(5) 0.000(4) 0.010(4) -0.005(4)
C24 0.043(4) 0.055(4) 0.055(4) 0.005(3) -0.012(3) 0.002(3)
C25 0.048(4) 0.072(5) 0.049(4) 0.003(4) -0.001(4) 0.008(4)
C26 0.060(5) 0.063(5) 0.053(5) 0.014(4) 0.001(4) 0.005(4)
C27 0.060(5) 0.075(6) 0.063(5) 0.020(5) -0.007(4) -0.003(5)
C28 0.075(6) 0.070(6) 0.067(6) 0.019(5) 0.000(5) 0.000(5)
C29 0.075(6) 0.081(7) 0.060(6) 0.020(5) -0.004(5) 0.009(5)
C30 0.058(5) 0.056(5) 0.062(5) 0.003(4) 0.007(4) 0.004(4)
C31 0.051(4) 0.066(5) 0.057(5) 0.000(4) 0.007(4) 0.005(4)
C32 0.047(4) 0.055(5) 0.068(5) 0.001(4) 0.006(4) -0.002(4)
C33 0.051(5) 0.069(5) 0.057(5) 0.004(4) 0.000(4) 0.001(4)
C34 0.062(5) 0.065(5) 0.066(5) 0.003(4) 0.013(5) 0.004(4)
C35 0.056(5) 0.073(6) 0.065(5) -0.004(4) -0.004(4) 0.005(4)
C36 0.048(5) 0.067(5) 0.071(6) 0.001(4) -0.009(4) -0.005(4)
C37 0.055(5) 0.089(7) 0.057(5) 0.023(5) 0.001(4) 0.012(5)
C38 0.070(6) 0.097(8) 0.054(5) 0.009(5) 0.016(5) 0.030(6)
C39 0.055(5) 0.105(8) 0.076(6) 0.032(6) 0.017(5) 0.010(6)
C40 0.052(5) 0.116(9) 0.073(7) 0.042(6) 0.012(5) 0.024(6)
C41 0.061(6) 0.095(8) 0.081(7) 0.038(6) 0.011(5) 0.008(5)
C42 0.056(5) 0.062(5) 0.081(6) 0.025(5) 0.009(5) 0.012(4)
C47 0.069(6) 0.069(6) 0.076(6) 0.011(5) 0.012(5) 0.020(5)
C48 0.071(6) 0.097(8) 0.063(6) -0.010(5) 0.003(5) 0.014(6)
C49 0.077(7) 0.076(7) 0.068(6) -0.001(5) 0.002(5) 0.021(5)
C50 0.080(8) 0.125(11) 0.071(7) -0.030(7) -0.019(6) 0.012(7)
C51 0.076(7) 0.096(8) 0.083(7) -0.014(6) -0.023(6) 0.001(6)
C52 0.069(6) 0.102(8) 0.070(6) -0.001(6) -0.014(5) 0.020(6)
C53 0.060(6) 0.100(8) 0.056(5) -0.008(5) -0.008(4) 0.014(5)
C54 0.080(7) 0.118(10) 0.055(5) 0.020(6) 0.010(5) 0.013(7)
C55 0.091(8) 0.106(9) 0.061(6) 0.023(6) 0.018(6) 0.026(7)
C56 0.124(11) 0.114(11) 0.075(7) 0.028(7) 0.029(8) 0.001(9)
C57 0.25(3) 0.090(11) 0.131(15) 0.040(11) 0.040(17) -0.031(14)
C58 0.21(2) 0.108(12) 0.108(12) 0.050(10) 0.059(13) 0.024(13)
C59 0.104(9) 0.071(7) 0.076(7) 0.014(5) -0.003(7) 0.002(6)
C60 0.044(5) 0.088(7) 0.095(7) 0.046(6) 0.010(5) 0.001(5)
C61 0.030(4) 0.105(8) 0.069(6) 0.028(5) -0.003(4) 0.000(4)
C62 0.041(4) 0.078(6) 0.066(5) 0.024(5) 0.001(4) 0.003(4)
C63 0.042(5) 0.123(10) 0.061(5) 0.013(6) -0.001(4) 0.002(5)
C64 0.039(4) 0.085(7) 0.076(6) 0.020(5) 0.004(4) 0.017(4)
C65 0.050(5) 0.096(7) 0.068(6) 0.019(5) 0.001(4) 0.013(5)
C66 0.059(5) 0.068(6) 0.065(5) 0.020(4) 0.009(4) 0.010(4)
C67 0.048(5) 0.059(5) 0.090(7) 0.023(5) 0.005(5) -0.003(4)
C68 0.045(5) 0.072(6) 0.074(6) 0.007(5) -0.008(4) 0.003(4)
C69 0.044(5) 0.058(5) 0.112(9) 0.012(5) 0.003(5) 0.009(4)
C70 0.043(4) 0.084(6) 0.063(5) -0.002(5) -0.004(4) 0.004(4)
C71 0.049(4) 0.065(5) 0.063(5) 0.009(4) 0.004(4) 0.004(4)
C72 0.046(4) 0.058(5) 0.074(6) 0.010(4) -0.002(4) -0.006(4)
C43A 0.066(16) 0.098(13) 0.082(13) 0.035(11) 0.044(11) 0.036(9)
C44A 0.032(8) 0.113(16) 0.13(2) 0.065(17) 0.028(10) 0.018(10)
C45A 0.047(9) 0.106(12) 0.125(17) 0.059(12) 0.041(10) 0.020(8)
C46A 0.068(15) 0.15(2) 0.077(12) 0.057(13) 0.042(10) 0.033(15)
C43B 0.049(17) 0.102(17) 0.058(14) 0.009(11) 0.000(12) -0.014(13)
C44B 0.041(11) 0.12(2) 0.085(15) -0.008(14) 0.007(10) -0.004(12)
C45B 0.067(19) 0.18(3) 0.10(3) 0.08(3) 0.046(18) 0.03(3)
C46B 0.070(18) 0.15(2) 0.10(2) -0.039(17) 0.041(16) -0.024(17)
S1 0.0580(16) 0.0632(15) 0.0598(16) 0.0007(12) -0.0006(12) -0.0040(11)
O7 0.065(2) 0.075(5) 0.130(7) 0.004(5) 0.022(3) -0.006(3)
O8 0.106(6) 0.121(6) 0.056(2) 0.004(3) -0.002(3) -0.013(6)
O9 0.085(5) 0.062(3) 0.063(4) 0.002(4) -0.007(4) -0.016(4)
S2A 0.135(5) 0.116(4) 0.100(4) -0.026(4) -0.047(4) 0.039(4)
F1A 0.107(5) 0.070(4) 0.148(5) 0.033(4) -0.024(4) -0.022(4)
F2A 0.169(8) 0.078(3) 0.182(7) -0.030(6) -0.054(8) -0.024(6)
F3A 0.106(5) 0.071(5) 0.222(12) -0.022(6) 0.027(6) 0.019(3)
F4A 0.184(10) 0.150(10) 0.118(8) -0.027(8) -0.012(8) 0.016(8)
F5A 0.199(13) 0.121(8) 0.109(7) -0.019(7) -0.018(8) 0.004(8)
F6A 0.191(10) 0.129(9) 0.142(11) -0.008(9) -0.027(8) 0.049(9)
O10A 0.152(13) 0.118(9) 0.095(7) -0.017(7) -0.044(7) 0.039(9)
O11A 0.145(8) 0.131(8) 0.126(9) -0.022(7) -0.066(7) 0.040(8)
O12A 0.151(9) 0.129(11) 0.113(9) -0.024(8) -0.024(9) 0.032(8)
C48A 0.086(5) 0.059(2) 0.120(5) -0.011(3) -0.015(5) -0.002(3)
C49A 0.168(9) 0.119(6) 0.107(8) -0.021(5) -0.025(6) 0.031(6)
S2B 0.142(6) 0.110(6) 0.106(5) -0.010(5) -0.049(5) 0.018(5)
F4B 0.157(10) 0.161(12) 0.133(9) -0.036(10) -0.030(9) 0.021(11)
F5B 0.155(11) 0.158(12) 0.124(8) -0.024(9) -0.063(8) 0.023(11)
F6B 0.158(10) 0.131(7) 0.143(10) -0.025(7) -0.036(9) 0.008(6)
O10B 0.137(12) 0.142(13) 0.111(7) -0.016(9) -0.046(8) 0.018(12)
O11B 0.199(17) 0.112(8) 0.135(16) -0.024(8) -0.002(16) 0.000(9)
O12B 0.148(11) 0.116(11) 0.113(8) -0.022(10) -0.036(10) 0.014(11)
C43 0.139(7) 0.128(7) 0.115(7) -0.023(7) -0.047(5) 0.021(6)
S1A 0.047(9) 0.129(14) 0.065(9) -0.033(9) -0.005(7) 0.001(8)
O7A 0.049(15) 0.125(14) 0.011(17) -0.022(12) -0.003(11) 0.001(12)
O8A 0.043(15) 0.096(18) 0.061(11) -0.049(11) -0.010(8) -0.020(12)
O9A 0.056(12) 0.12(2) 0.064(14) -0.048(15) -0.012(11) 0.004(10)
F1B 0.033(13) 0.14(2) 0.076(12) -0.025(13) 0.004(9) -0.002(13)
F2B 0.051(12) 0.12(2) 0.070(14) -0.042(15) -0.007(11) -0.002(10)
F3B 0.052(15) 0.127(14) 0.06(2) -0.032(13) -0.003(12) -0.012(12)
C48B 0.042(11) 0.124(14) 0.069(12) -0.032(10) 0.000(8) -0.007(8)

loop_
_atom_type_symbol
_atom_type_description
_atom_type_scat_dispersion_real
_atom_type_scat_dispersion_imag
_atom_type_scat_source
C C 0.0181 0.0091 'International Tables Vol C Tables 4.2.6.8 and 6.1.1.4'
H H 0.0000 0.0000 'International Tables Vol C Tables 4.2.6.8 and 6.1.1.4'
F F 0.0727 0.0534 'International Tables Vol C Tables 4.2.6.8 and 6.1.1.4'
N N 0.0311 0.0180 'International Tables Vol C Tables 4.2.6.8 and 6.1.1.4'
Ni Ni -3.0029 0.5091 'International Tables Vol C Tables 4.2.6.8 and 6.1.1.4'
O O 0.0492 0.0322 'International Tables Vol C Tables 4.2.6.8 and 6.1.1.4'
S S 0.3331 0.5567 'International Tables Vol C Tables 4.2.6.8 and 6.1.1.4'

loop_
_geom_angle_atom_site_label_1
_geom_angle_atom_site_label_2
_geom_angle_atom_site_label_3
_geom_angle
_geom_angle_site_symmetry_1
_geom_angle_site_symmetry_3
_geom_angle_publ_flag
O2 Ni1 O1 101.9(2) . . ?
O2 Ni1 O3 92.1(3) . . ?
O2 Ni1 N1 169.7(3) . . ?
O2 Ni1 N2 96.5(3) . . ?
O2 Ni1 N3 91.7(3) . . ?
O3 Ni1 O1 83.4(2) . . ?
O3 Ni1 N1 91.4(3) . . ?
O3 Ni1 N2 168.5(3) . . ?
O3 Ni1 N3 91.5(3) . . ?
N1 Ni1 O1 88.1(2) . . ?
N2 Ni1 O1 87.3(2) . . ?
N2 Ni1 N1 81.5(3) . . ?
N2 Ni1 N3 95.9(3) . . ?
N3 Ni1 O1 165.6(3) . . ?
N3 Ni1 N1 78.5(3) . . ?
O4 Ni2 O1 84.4(3) . . ?
O4 Ni2 N4 91.9(3) . . ?
O4 Ni2 N5 92.7(3) . . ?
O4 Ni2 N6 167.9(3) . . ?
O5 Ni2 O1 101.5(2) . . ?
O5 Ni2 O4 92.5(3) . . ?
O5 Ni2 N4 168.6(3) . . ?
O5 Ni2 N5 91.8(3) . . ?
O5 Ni2 N6 95.8(3) . . ?
N4 Ni2 O1 89.3(3) . . ?
N5 Ni2 O1 166.5(3) . . ?
N5 Ni2 N4 77.6(3) . . ?
N6 Ni2 O1 85.3(3) . . ?
N6 Ni2 N4 81.7(3) . . ?
N6 Ni2 N5 95.9(3) . . ?
O2 Ni3 O6 83.7(3) . . ?
O2 Ni3 N7 92.2(3) . . ?
O2 Ni3 N8 91.1(3) . . ?
O4 Ni3 O2 92.4(3) . . ?
O4 Ni3 O6 100.4(3) . . ?
O4 Ni3 N7 168.9(3) . . ?
O4 Ni3 N8 92.2(3) . . ?
O4 Ni3 N9 95.4(3) . . ?
N7 Ni3 O6 90.1(3) . . ?
N8 Ni3 O6 166.5(3) . . ?
N8 Ni3 N7 77.7(3) . . ?
N9 Ni3 O2 168.4(3) . . ?
N9 Ni3 O6 86.5(3) . . ?
N9 Ni3 N7 81.7(4) . . ?
N9 Ni3 N8 97.2(4) . . ?
O3 Ni4 O5 91.4(3) . . ?
O3 Ni4 O6 102.6(3) . . ?
O3 Ni4 N10 169.0(3) . . ?
O3 Ni4 N11 96.7(3) . . ?
O3 Ni4 N12 91.1(3) . . ?
O5 Ni4 O6 83.2(3) . . ?
O5 Ni4 N10 91.6(3) . . ?
O5 Ni4 N11 167.9(3) . . ?
O5 Ni4 N12 94.2(3) . . ?
N10 Ni4 O6 88.3(3) . . ?
N11 Ni4 O6 86.3(3) . . ?
N11 Ni4 N10 82.2(3) . . ?
N12 Ni4 O6 166.1(3) . . ?
N12 Ni4 N10 78.1(3) . . ?
N12 Ni4 N11 94.6(3) . . ?
Ni1 O1 Ni2 126.5(2) . . ?
C1 O1 Ni1 116.7(5) . . ?
C1 O1 Ni2 116.8(5) . . ?
Ni1 O2 Ni3 137.5(3) . . ?
Ni1 O2 H2 106(4) . . ?
Ni3 O2 H2 102(4) . . ?
Ni1 O3 H3 99(4) . . ?
Ni4 O3 Ni1 136.3(3) . . ?
Ni4 O3 H3 99(4) . . ?
Ni2 O4 Ni3 137.4(3) . . ?
Ni2 O4 H4 104(4) . . ?
Ni3 O4 H4 104(4) . . ?
Ni2 O5 Ni4 136.9(4) . . ?
Ni2 O5 H5 97(4) . . ?
Ni4 O5 H5 93(4) . . ?
Ni3 O6 Ni4 126.6(3) . . ?
C37 O6 Ni3 115.7(6) . . ?
C37 O6 Ni4 117.7(6) . . ?
C11 N1 Ni1 113.1(5) . . ?
C12 N1 Ni1 106.9(6) . . ?
C12 N1 C11 111.9(7) . . ?
C12 N1 C18 110.8(7) . . ?
C18 N1 Ni1 103.8(5) . . ?
C18 N1 C11 110.0(7) . . ?
C13 N2 Ni1 113.7(6) . . ?
C17 N2 Ni1 123.1(6) . . ?
C17 N2 C13 120.0(8) . . ?
C19 N3 Ni1 112.6(6) . . ?
C23 N3 Ni1 127.8(6) . . ?
C23 N3 C19 118.9(8) . . ?
C24 N4 Ni2 109.8(5) . . ?
C25 N4 Ni2 104.3(5) . . ?
C25 N4 C24 111.1(7) . . ?
C25 N4 C31 111.9(7) . . ?
C31 N4 Ni2 106.9(5) . . ?
C31 N4 C24 112.4(7) . . ?
C26 N5 Ni2 114.1(6) . . ?
C30 N5 Ni2 127.1(6) . . ?
C30 N5 C26 118.7(8) . . ?
C32 N6 Ni2 113.2(6) . . ?
C36 N6 Ni2 124.2(6) . . ?
C36 N6 C32 119.2(8) . . ?
C47 N7 Ni3 111.8(7) . . ?
C47 N7 C54 110.7(9) . . ?
C48 N7 Ni3 105.0(6) . . ?
C48 N7 C47 109.2(9) . . ?
C48 N7 C54 113.8(10) . . ?
C54 N7 Ni3 106.1(7) . . ?
C49 N8 Ni3 114.5(7) . . ?
C49 N8 C53 115.5(10) . . ?
C53 N8 Ni3 128.7(7) . . ?
C55 N9 Ni3 115.7(8) . . ?
C59 N9 Ni3 125.1(8) . . ?
C59 N9 C55 117.4(11) . . ?
C60 N10 Ni4 112.0(6) . . ?
C60 N10 C61 111.3(7) . . ?
C61 N10 Ni4 105.5(6) . . ?
C67 N10 Ni4 104.0(5) . . ?
C67 N10 C60 111.3(8) . . ?
C67 N10 C61 112.4(8) . . ?
C62 N11 Ni4 111.4(7) . . ?
C66 N11 Ni4 124.2(6) . . ?
C66 N11 C62 120.2(9) . . ?
C68 N12 Ni4 114.4(6) . . ?
C72 N12 Ni4 127.8(6) . . ?
C72 N12 C68 117.8(9) . . ?
O1 C1 C2 121.6(7) . . ?
O1 C1 C6 121.5(7) . . ?
C6 C1 C2 117.0(8) . . ?
C1 C2 C11 118.4(7) . . ?
C3 C2 C1 119.3(8) . . ?
C3 C2 C11 122.2(8) . . ?
C2 C3 H3A 117.7 . . ?
C4 C3 C2 124.6(8) . . ?
C4 C3 H3A 117.7 . . ?
C3 C4 C5 114.9(8) . . ?
C3 C4 C7 125.4(9) . . ?
C5 C4 C7 119.5(8) . . ?
C4 C5 H5A 118.6 . . ?
C6 C5 C4 122.9(8) . . ?
C6 C5 H5A 118.6 . . ?
C1 C6 C24 118.9(7) . . ?
C5 C6 C1 121.2(8) . . ?
C5 C6 C24 119.8(8) . . ?
C4 C7 C8 108.8(8) . . ?
C4 C7 C9 113.0(8) . . ?
C4 C7 C10 111.1(9) . . ?
C9 C7 C8 110.1(9) . . ?
C9 C7 C10 106.8(9) . . ?
C10 C7 C8 106.9(9) . . ?
C7 C8 H8A 109.5 . . ?
C7 C8 H8B 109.5 . . ?
C7 C8 H8C 109.5 . . ?
H8A C8 H8B 109.5 . . ?
H8A C8 H8C 109.5 . . ?
H8B C8 H8C 109.5 . . ?
C7 C9 H9A 109.5 . . ?
C7 C9 H9B 109.5 . . ?
C7 C9 H9C 109.5 . . ?
H9A C9 H9B 109.5 . . ?
H9A C9 H9C 109.5 . . ?
H9B C9 H9C 109.5 . . ?
C7 C10 H10A 109.5 . . ?
C7 C10 H10B 109.5 . . ?
C7 C10 H10C 109.5 . . ?
H10A C10 H10B 109.5 . . ?
H10A C10 H10C 109.5 . . ?
H10B C10 H10C 109.5 . . ?
N1 C11 H11A 109.7 . . ?
N1 C11 H11B 109.7 . . ?
C2 C11 N1 109.7(7) . . ?
C2 C11 H11A 109.7 . . ?
C2 C11 H11B 109.7 . . ?
H11A C11 H11B 108.2 . . ?
N1 C12 H12A 109.5 . . ?
N1 C12 H12B 109.5 . . ?
N1 C12 C13 110.6(7) . . ?
H12A C12 H12B 108.1 . . ?
C13 C12 H12A 109.5 . . ?
C13 C12 H12B 109.5 . . ?
N2 C13 C12 114.4(7) . . ?
N2 C13 C14 121.6(9) . . ?
C14 C13 C12 123.7(8) . . ?
C13 C14 H14 120.8 . . ?
C15 C14 C13 118.5(9) . . ?
C15 C14 H14 120.8 . . ?
C14 C15 H15 120.1 . . ?
C16 C15 C14 119.8(9) . . ?
C16 C15 H15 120.1 . . ?
C15 C16 H16 120.4 . . ?
C15 C16 C17 119.2(9) . . ?
C17 C16 H16 120.4 . . ?
N2 C17 C16 120.9(10) . . ?
N2 C17 H17 119.6 . . ?
C16 C17 H17 119.6 . . ?
N1 C18 H18A 109.3 . . ?
N1 C18 H18B 109.3 . . ?
N1 C18 C19 111.7(8) . . ?
H18A C18 H18B 107.9 . . ?
C19 C18 H18A 109.3 . . ?
C19 C18 H18B 109.3 . . ?
N3 C19 C18 115.4(8) . . ?
C20 C19 N3 120.6(9) . . ?
C20 C19 C18 123.9(8) . . ?
C19 C20 H20 120.6 . . ?
C19 C20 C21 118.9(9) . . ?
C21 C20 H20 120.6 . . ?
C20 C21 H21 119.8 . . ?
C20 C21 C22 120.3(9) . . ?
C22 C21 H21 119.8 . . ?
C21 C22 H22 121.4 . . ?
C23 C22 C21 117.2(10) . . ?
C23 C22 H22 121.4 . . ?
N3 C23 C22 124.0(10) . . ?
N3 C23 H23 118.0 . . ?
C22 C23 H23 118.0 . . ?
N4 C24 C6 110.5(7) . . ?
N4 C24 H24A 109.6 . . ?
N4 C24 H24B 109.6 . . ?
C6 C24 H24A 109.6 . . ?
C6 C24 H24B 109.6 . . ?
H24A C24 H24B 108.1 . . ?
N4 C25 H25A 109.3 . . ?
N4 C25 H25B 109.3 . . ?
N4 C25 C26 111.7(7) . . ?
H25A C25 H25B 107.9 . . ?
C26 C25 H25A 109.3 . . ?
C26 C25 H25B 109.3 . . ?
N5 C26 C25 114.6(8) . . ?
N5 C26 C27 121.3(9) . . ?
C27 C26 C25 124.1(8) . . ?
C26 C27 H27 120.1 . . ?
C28 C27 C26 119.8(9) . . ?
C28 C27 H27 120.1 . . ?
C27 C28 H28 120.3 . . ?
C27 C28 C29 119.4(10) . . ?
C29 C28 H28 120.3 . . ?
C28 C29 H29 120.4 . . ?
C28 C29 C30 119.2(11) . . ?
C30 C29 H29 120.4 . . ?
N5 C30 C29 121.6(9) . . ?
N5 C30 H30 119.2 . . ?
C29 C30 H30 119.2 . . ?
N4 C31 H31A 109.0 . . ?
N4 C31 H31B 109.0 . . ?
H31A C31 H31B 107.8 . . ?
C32 C31 N4 112.9(7) . . ?
C32 C31 H31A 109.0 . . ?
C32 C31 H31B 109.0 . . ?
N6 C32 C31 114.6(8) . . ?
N6 C32 C33 120.0(9) . . ?
C33 C32 C31 125.2(8) . . ?
C32 C33 H33 120.0 . . ?
C34 C33 C32 119.9(9) . . ?
C34 C33 H33 120.0 . . ?
C33 C34 H34 120.5 . . ?
C35 C34 C33 119.0(9) . . ?
C35 C34 H34 120.5 . . ?
C34 C35 H35 120.1 . . ?
C34 C35 C36 119.7(10) . . ?
C36 C35 H35 120.1 . . ?
N6 C36 C35 122.1(9) . . ?
N6 C36 H36 118.9 . . ?
C35 C36 H36 118.9 . . ?
O6 C37 C38 120.9(10) . . ?
O6 C37 C42 119.2(10) . . ?
C38 C37 C42 120.0(9) . . ?
C37 C38 C39 117.3(12) . . ?
C37 C38 C47 122.6(9) . . ?
C39 C38 C47 120.1(10) . . ?
C38 C39 H39 117.9 . . ?
C40 C39 C38 124.2(12) . . ?
C40 C39 H39 117.9 . . ?
C39 C40 C43A 128.4(15) . . ?
C39 C40 C43B 114.4(14) . . ?
C41 C40 C39 116.5(10) . . ?
C41 C40 C43A 115.1(15) . . ?
C41 C40 C43B 129.1(15) . . ?
C40 C41 H41 119.4 . . ?
C42 C41 C40 121.3(12) . . ?
C42 C41 H41 119.4 . . ?
C37 C42 C60 121.0(9) . . ?
C41 C42 C37 120.7(11) . . ?
C41 C42 C60 118.0(10) . . ?
N7 C47 H47A 109.4 . . ?
N7 C47 H47B 109.4 . . ?
C38 C47 N7 111.1(9) . . ?
C38 C47 H47A 109.4 . . ?
C38 C47 H47B 109.4 . . ?
H47A C47 H47B 108.0 . . ?
N7 C48 H48A 109.5 . . ?
N7 C48 H48B 109.5 . . ?
N7 C48 C49 110.6(10) . . ?
H48A C48 H48B 108.1 . . ?
C49 C48 H48A 109.5 . . ?
C49 C48 H48B 109.5 . . ?
N8 C49 C48 113.4(11) . . ?
N8 C49 C50 124.8(11) . . ?
C50 C49 C48 121.8(10) . . ?
C49 C50 H50 121.1 . . ?
C51 C50 C49 117.8(13) . . ?
C51 C50 H50 121.1 . . ?
C50 C51 H51 120.0 . . ?
C50 C51 C52 120.0(12) . . ?
C52 C51 H51 120.0 . . ?
C51 C52 H52 121.3 . . ?
C53 C52 C51 117.4(11) . . ?
C53 C52 H52 121.3 . . ?
N8 C53 C52 124.4(11) . . ?
N8 C53 H53 117.8 . . ?
C52 C53 H53 117.8 . . ?
N7 C54 H54A 109.0 . . ?
N7 C54 H54B 109.0 . . ?
H54A C54 H54B 107.8 . . ?
C55 C54 N7 113.0(10) . . ?
C55 C54 H54A 109.0 . . ?
C55 C54 H54B 109.0 . . ?
N9 C55 C54 114.8(10) . . ?
N9 C55 C56 122.0(13) . . ?
C56 C55 C54 122.7(12) . . ?
C55 C56 H56 122.9 . . ?
C57 C56 C55 114.1(14) . . ?
C57 C56 H56 122.9 . . ?
C56 C57 H57 116.7 . . ?
C56 C57 C58 126.5(15) . . ?
C58 C57 H57 116.7 . . ?
C57 C58 H58 124.0 . . ?
C57 C58 C59 112.0(16) . . ?
C59 C58 H58 124.0 . . ?
N9 C59 C58 127.8(14) . . ?
N9 C59 H59 116.1 . . ?
C58 C59 H59 116.1 . . ?
N10 C60 C42 109.5(8) . . ?
N10 C60 H60A 109.8 . . ?
N10 C60 H60B 109.8 . . ?
C42 C60 H60A 109.8 . . ?
C42 C60 H60B 109.8 . . ?
H60A C60 H60B 108.2 . . ?
N10 C61 H61A 109.2 . . ?
N10 C61 H61B 109.2 . . ?
H61A C61 H61B 107.9 . . ?
C62 C61 N10 112.2(8) . . ?
C62 C61 H61A 109.2 . . ?
C62 C61 H61B 109.2 . . ?
N11 C62 C61 117.4(9) . . ?
N11 C62 C63 118.8(10) . . ?
C63 C62 C61 123.8(9) . . ?
C62 C63 H63 119.6 . . ?
C64 C63 C62 120.7(10) . . ?
C64 C63 H63 119.6 . . ?
C63 C64 H64 121.5 . . ?
C65 C64 C63 116.9(10) . . ?
C65 C64 H64 121.5 . . ?
C64 C65 H65 119.1 . . ?
C64 C65 C66 121.9(12) . . ?
C66 C65 H65 119.1 . . ?
N11 C66 C65 121.3(10) . . ?
N11 C66 H66 119.4 . . ?
C65 C66 H66 119.4 . . ?
N10 C67 H67A 109.2 . . ?
N10 C67 H67B 109.2 . . ?
N10 C67 C68 112.1(8) . . ?
H67A C67 H67B 107.9 . . ?
C68 C67 H67A 109.2 . . ?
C68 C67 H67B 109.2 . . ?
N12 C68 C67 113.7(9) . . ?
N12 C68 C69 121.7(9) . . ?
C69 C68 C67 124.5(9) . . ?
C68 C69 H69 120.4 . . ?
C70 C69 C68 119.2(10) . . ?
C70 C69 H69 120.4 . . ?
C69 C70 H70 119.8 . . ?
C69 C70 C71 120.5(10) . . ?
C71 C70 H70 119.8 . . ?
C70 C71 H71 121.5 . . ?
C70 C71 C72 117.0(8) . . ?
C72 C71 H71 121.5 . . ?
N12 C72 C71 123.8(9) . . ?
N12 C72 H72 118.1 . . ?
C71 C72 H72 118.1 . . ?
C44A C43A C40 106.3(15) . . ?
C44A C43A C45A 106.3(18) . . ?
C45A C43A C40 118.7(17) . . ?
C46A C43A C40 104.2(17) . . ?
C46A C43A C44A 113(2) . . ?
C46A C43A C45A 109(2) . . ?
C43A C44A H44A 109.5 . . ?
C43A C44A H44B 109.5 . . ?
C43A C44A H44C 109.5 . . ?
H44A C44A H44B 109.5 . . ?
H44A C44A H44C 109.5 . . ?
H44B C44A H44C 109.5 . . ?
C43A C45A H45A 109.5 . . ?
C43A C45A H45B 109.5 . . ?
C43A C45A H45C 109.5 . . ?
H45A C45A H45B 109.5 . . ?
H45A C45A H45C 109.5 . . ?
H45B C45A H45C 109.5 . . ?
C43A C46A H46A 109.5 . . ?
C43A C46A H46B 109.5 . . ?
C43A C46A H46C 109.5 . . ?
H46A C46A H46B 109.5 . . ?
H46A C46A H46C 109.5 . . ?
H46B C46A H46C 109.5 . . ?
C40 C43B C44B 106.7(17) . . ?
C45B C43B C40 106(2) . . ?
C45B C43B C44B 108(3) . . ?
C45B C43B C46B 112(3) . . ?
C46B C43B C40 117.5(19) . . ?
C46B C43B C44B 107(2) . . ?
C43B C44B H44D 109.5 . . ?
C43B C44B H44E 109.5 . . ?
C43B C44B H44F 109.5 . . ?
H44D C44B H44E 109.5 . . ?
H44D C44B H44F 109.5 . . ?
H44E C44B H44F 109.5 . . ?
C43B C45B H45D 109.5 . . ?
C43B C45B H45E 109.5 . . ?
C43B C45B H45F 109.5 . . ?
H45D C45B H45E 109.5 . . ?
H45D C45B H45F 109.5 . . ?
H45E C45B H45F 109.5 . . ?
C43B C46B H46D 109.5 . . ?
C43B C46B H46E 109.5 . . ?
C43B C46B H46F 109.5 . . ?
H46D C46B H46E 109.5 . . ?
H46D C46B H46F 109.5 . . ?
H46E C46B H46F 109.5 . . ?
O7 S1 C48A 101.6(7) . . ?
O8 S1 O7 116.3(7) . . ?
O8 S1 C48A 104.9(7) . . ?
O9 S1 O7 113.8(8) . . ?
O9 S1 O8 114.4(7) . . ?
O9 S1 C48A 103.6(7) . . ?
O10A S2A O12A 117.3(15) . . ?
O10A S2A C49A 104.9(12) . . ?
O11A S2A O10A 115.1(12) . . ?
O11A S2A O12A 110.2(14) . . ?
O11A S2A C49A 107.4(12) . . ?
O12A S2A C49A 100.0(12) . . ?
F1A C48A S1 113.6(11) . . ?
F1A C48A F3A 104.9(13) . . ?
F2A C48A S1 114.4(11) . . ?
F2A C48A F1A 104.7(13) . . ?
F2A C48A F3A 109.9(14) . . ?
F3A C48A S1 108.9(10) . . ?
F4A C49A S2A 115.1(15) . . ?
F5A C49A S2A 115.1(14) . . ?
F5A C49A F4A 104.0(17) . . ?
F5A C49A F6A 105.8(17) . . ?
F6A C49A S2A 110.6(14) . . ?
F6A C49A F4A 105.3(18) . . ?
O10B S2B O12B 117.4(19) . . ?
O10B S2B C43 100.7(16) . . ?
O11B S2B O10B 111.2(18) . . ?
O11B S2B O12B 115.2(19) . . ?
O11B S2B C43 110.4(17) . . ?
O12B S2B C43 100.1(16) . . ?
F4B C43 S2B 114(2) . . ?
F4B C43 F5B 110(2) . . ?
F4B C43 F6B 113(2) . . ?
F5B C43 S2B 110(2) . . ?
F5B C43 F6B 104(2) . . ?
F6B C43 S2B 105.9(18) . . ?
O7A S1A O8A 118(3) . . ?
O7A S1A O9A 115(3) . . ?
O7A S1A C48B 102(3) . . ?
O8A S1A C48B 103(2) . . ?
O9A S1A O8A 113(3) . . ?
O9A S1A C48B 103(2) . . ?
F1B C48B S1A 113(3) . . ?
F1B C48B F2B 106(3) . . ?
F1B C48B F3B 106(3) . . ?
F2B C48B S1A 115(3) . . ?
F2B C48B F3B 109(3) . . ?
F3B C48B S1A 108(3) . . ?

loop_
_geom_bond_atom_site_label_1
_geom_bond_atom_site_label_2
_geom_bond_distance
_geom_bond_site_symmetry_2
_geom_bond_publ_flag
Ni1 O1 2.165(6) . ?
Ni1 O2 1.999(7) . ?
Ni1 O3 2.036(6) . ?
Ni1 N1 2.153(8) . ?
Ni1 N2 2.078(7) . ?
Ni1 N3 2.110(7) . ?
Ni2 O1 2.190(6) . ?
Ni2 O4 2.010(7) . ?
Ni2 O5 2.005(6) . ?
Ni2 N4 2.155(7) . ?
Ni2 N5 2.114(8) . ?
Ni2 N6 2.062(8) . ?
Ni3 O2 2.033(7) . ?
Ni3 O4 2.026(7) . ?
Ni3 O6 2.174(7) . ?
Ni3 N7 2.142(9) . ?
Ni3 N8 2.110(9) . ?
Ni3 N9 2.029(9) . ?
Ni4 O3 2.008(6) . ?
Ni4 O5 2.035(6) . ?
Ni4 O6 2.206(7) . ?
Ni4 N10 2.155(8) . ?
Ni4 N11 2.099(8) . ?
Ni4 N12 2.086(8) . ?
O1 C1 1.321(10) . ?
O2 H2 0.98(3) . ?
O3 H3 1.01(3) . ?
O4 H4 1.00(3) . ?
O5 H5 0.99(3) . ?
O6 C37 1.328(11) . ?
N1 C11 1.494(12) . ?
N1 C12 1.476(11) . ?
N1 C18 1.492(11) . ?
N2 C13 1.338(12) . ?
N2 C17 1.336(12) . ?
N3 C19 1.373(11) . ?
N3 C23 1.333(12) . ?
N4 C24 1.488(12) . ?
N4 C25 1.466(11) . ?
N4 C31 1.475(11) . ?
N5 C26 1.349(12) . ?
N5 C30 1.348(13) . ?
N6 C32 1.383(11) . ?
N6 C36 1.324(12) . ?
N7 C47 1.490(14) . ?
N7 C48 1.462(16) . ?
N7 C54 1.494(13) . ?
N8 C49 1.333(14) . ?
N8 C53 1.355(14) . ?
N9 C55 1.350(14) . ?
N9 C59 1.269(15) . ?
N10 C60 1.497(13) . ?
N10 C61 1.517(11) . ?
N10 C67 1.452(14) . ?
N11 C62 1.338(12) . ?
N11 C66 1.317(14) . ?
N12 C68 1.360(13) . ?
N12 C72 1.339(12) . ?
C1 C2 1.441(12) . ?
C1 C6 1.414(11) . ?
C2 C3 1.392(12) . ?
C2 C11 1.483(12) . ?
C3 H3A 0.9500 . ?
C3 C4 1.385(13) . ?
C4 C5 1.432(13) . ?
C4 C7 1.513(12) . ?
C5 H5A 0.9500 . ?
C5 C6 1.373(13) . ?
C6 C24 1.508(12) . ?
C7 C8 1.560(15) . ?
C7 C9 1.518(16) . ?
C7 C10 1.547(15) . ?
C8 H8A 0.9800 . ?
C8 H8B 0.9800 . ?
C8 H8C 0.9800 . ?
C9 H9A 0.9800 . ?
C9 H9B 0.9800 . ?
C9 H9C 0.9800 . ?
C10 H10A 0.9800 . ?
C10 H10B 0.9800 . ?
C10 H10C 0.9800 . ?
C11 H11A 0.9900 . ?
C11 H11B 0.9900 . ?
C12 H12A 0.9900 . ?
C12 H12B 0.9900 . ?
C12 C13 1.532(13) . ?
C13 C14 1.390(12) . ?
C14 H14 0.9500 . ?
C14 C15 1.380(14) . ?
C15 H15 0.9500 . ?
C15 C16 1.365(15) . ?
C16 H16 0.9500 . ?
C16 C17 1.400(13) . ?
C17 H17 0.9500 . ?
C18 H18A 0.9900 . ?
C18 H18B 0.9900 . ?
C18 C19 1.494(13) . ?
C19 C20 1.371(13) . ?
C20 H20 0.9500 . ?
C20 C21 1.389(15) . ?
C21 H21 0.9500 . ?
C21 C22 1.396(15) . ?
C22 H22 0.9500 . ?
C22 C23 1.354(14) . ?
C23 H23 0.9500 . ?
C24 H24A 0.9900 . ?
C24 H24B 0.9900 . ?
C25 H25A 0.9900 . ?
C25 H25B 0.9900 . ?
C25 C26 1.481(13) . ?
C26 C27 1.382(13) . ?
C27 H27 0.9500 . ?
C27 C28 1.357(15) . ?
C28 H28 0.9500 . ?
C28 C29 1.373(16) . ?
C29 H29 0.9500 . ?
C29 C30 1.383(14) . ?
C30 H30 0.9500 . ?
C31 H31A 0.9900 . ?
C31 H31B 0.9900 . ?
C31 C32 1.472(13) . ?
C32 C33 1.395(13) . ?
C33 H33 0.9500 . ?
C33 C34 1.376(14) . ?
C34 H34 0.9500 . ?
C34 C35 1.369(14) . ?
C35 H35 0.9500 . ?
C35 C36 1.390(15) . ?
C36 H36 0.9500 . ?
C37 C38 1.396(15) . ?
C37 C42 1.423(16) . ?
C38 C39 1.414(14) . ?
C38 C47 1.463(17) . ?
C39 H39 0.9500 . ?
C39 C40 1.413(19) . ?
C40 C41 1.401(18) . ?
C40 C43A 1.545(18) . ?
C40 C43B 1.54(2) . ?
C41 H41 0.9500 . ?
C41 C42 1.395(14) . ?
C42 C60 1.506(17) . ?
C47 H47A 0.9900 . ?
C47 H47B 0.9900 . ?
C48 H48A 0.9900 . ?
C48 H48B 0.9900 . ?
C48 C49 1.570(16) . ?
C49 C50 1.365(18) . ?
C50 H50 0.9500 . ?
C50 C51 1.364(18) . ?
C51 H51 0.9500 . ?
C51 C52 1.390(18) . ?
C52 H52 0.9500 . ?
C52 C53 1.357(17) . ?
C53 H53 0.9500 . ?
C54 H54A 0.9900 . ?
C54 H54B 0.9900 . ?
C54 C55 1.47(2) . ?
C55 C56 1.433(17) . ?
C56 H56 0.9500 . ?
C56 C57 1.34(3) . ?
C57 H57 0.9500 . ?
C57 C58 1.37(3) . ?
C58 H58 0.9500 . ?
C58 C59 1.398(19) . ?
C59 H59 0.9500 . ?
C60 H60A 0.9900 . ?
C60 H60B 0.9900 . ?
C61 H61A 0.9900 . ?
C61 H61B 0.9900 . ?
C61 C62 1.456(16) . ?
C62 C63 1.415(15) . ?
C63 H63 0.9500 . ?
C63 C64 1.369(17) . ?
C64 H64 0.9500 . ?
C64 C65 1.343(15) . ?
C65 H65 0.9500 . ?
C65 C66 1.367(14) . ?
C66 H66 0.9500 . ?
C67 H67A 0.9900 . ?
C67 H67B 0.9900 . ?
C67 C68 1.502(14) . ?
C68 C69 1.395(16) . ?
C69 H69 0.9500 . ?
C69 C70 1.362(15) . ?
C70 H70 0.9500 . ?
C70 C71 1.393(14) . ?
C71 H71 0.9500 . ?
C71 C72 1.395(14) . ?
C72 H72 0.9500 . ?
C43A C44A 1.53(3) . ?
C43A C45A 1.53(3) . ?
C43A C46A 1.51(3) . ?
C44A H44A 0.9800 . ?
C44A H44B 0.9800 . ?
C44A H44C 0.9800 . ?
C45A H45A 0.9800 . ?
C45A H45B 0.9800 . ?
C45A H45C 0.9800 . ?
C46A H46A 0.9800 . ?
C46A H46B 0.9800 . ?
C46A H46C 0.9800 . ?
C43B C44B 1.55(3) . ?
C43B C45B 1.50(3) . ?
C43B C46B 1.53(3) . ?
C44B H44D 0.9800 . ?
C44B H44E 0.9800 . ?
C44B H44F 0.9800 . ?
C45B H45D 0.9800 . ?
C45B H45E 0.9800 . ?
C45B H45F 0.9800 . ?
C46B H46D 0.9800 . ?
C46B H46E 0.9800 . ?
C46B H46F 0.9800 . ?
S1 O7 1.448(10) . ?
S1 O8 1.447(9) . ?
S1 O9 1.445(11) . ?
S1 C48A 1.780(14) . ?
S2A O10A 1.418(13) . ?
S2A O11A 1.418(13) . ?
S2A O12A 1.456(14) . ?
S2A C49A 1.815(19) . ?
F1A C48A 1.337(19) . ?
F2A C48A 1.324(17) . ?
F3A C48A 1.390(18) . ?
F4A C49A 1.357(16) . ?
F5A C49A 1.339(16) . ?
F6A C49A 1.343(16) . ?
S2B O10B 1.434(18) . ?
S2B O11B 1.414(18) . ?
S2B O12B 1.442(19) . ?
S2B C43 1.82(3) . ?
F4B C43 1.32(2) . ?
F5B C43 1.32(2) . ?
F6B C43 1.34(2) . ?
S1A O7A 1.42(3) . ?
S1A O8A 1.46(3) . ?
S1A O9A 1.45(3) . ?
S1A C48B 1.79(3) . ?
F1B C48B 1.33(3) . ?
F2B C48B 1.34(3) . ?
F3B C48B 1.39(4) . ?

loop_
_geom_torsion_atom_site_label_1
_geom_torsion_atom_site_label_2
_geom_torsion_atom_site_label_3
_geom_torsion_atom_site_label_4
_geom_torsion
_geom_torsion_site_symmetry_1
_geom_torsion_site_symmetry_2
_geom_torsion_site_symmetry_3
_geom_torsion_site_symmetry_4
_geom_torsion_publ_flag
Ni1 O1 C1 C2 -53.2(9) . . . . ?
Ni1 O1 C1 C6 126.8(7) . . . . ?
Ni1 N1 C11 C2 -66.1(8) . . . . ?
Ni1 N1 C12 C13 33.4(8) . . . . ?
Ni1 N1 C18 C19 42.3(8) . . . . ?
Ni1 N2 C13 C12 25.8(9) . . . . ?
Ni1 N2 C13 C14 -159.2(7) . . . . ?
Ni1 N2 C17 C16 156.9(7) . . . . ?
Ni1 N3 C19 C18 -8.8(9) . . . . ?
Ni1 N3 C19 C20 168.0(7) . . . . ?
Ni1 N3 C23 C22 -167.8(7) . . . . ?
Ni2 O1 C1 C2 128.5(7) . . . . ?
Ni2 O1 C1 C6 -51.5(10) . . . . ?
Ni2 N4 C24 C6 -69.2(7) . . . . ?
Ni2 N4 C25 C26 44.3(8) . . . . ?
Ni2 N4 C31 C32 30.3(9) . . . . ?
Ni2 N5 C26 C25 -1.6(10) . . . . ?
Ni2 N5 C26 C27 177.9(8) . . . . ?
Ni2 N5 C30 C29 -178.3(8) . . . . ?
Ni2 N6 C32 C31 25.1(10) . . . . ?
Ni2 N6 C32 C33 -160.3(7) . . . . ?
Ni2 N6 C36 C35 159.4(8) . . . . ?
Ni3 O6 C37 C38 50.8(10) . . . . ?
Ni3 O6 C37 C42 -129.7(8) . . . . ?
Ni3 N7 C47 C38 62.6(9) . . . . ?
Ni3 N7 C48 C49 -42.4(10) . . . . ?
Ni3 N7 C54 C55 -29.4(12) . . . . ?
Ni3 N8 C49 C48 11.0(12) . . . . ?
Ni3 N8 C49 C50 -167.7(10) . . . . ?
Ni3 N8 C53 C52 165.1(9) . . . . ?
Ni3 N9 C55 C54 -17.8(15) . . . . ?
Ni3 N9 C55 C56 169.4(12) . . . . ?
Ni3 N9 C59 C58 -165.6(16) . . . . ?
Ni4 O6 C37 C38 -127.2(8) . . . . ?
Ni4 O6 C37 C42 52.3(10) . . . . ?
Ni4 N10 C60 C42 66.9(8) . . . . ?
Ni4 N10 C61 C62 -29.7(9) . . . . ?
Ni4 N10 C67 C68 -43.6(8) . . . . ?
Ni4 N11 C62 C61 -26.8(11) . . . . ?
Ni4 N11 C62 C63 152.5(7) . . . . ?
Ni4 N11 C66 C65 -151.0(8) . . . . ?
Ni4 N12 C68 C67 4.2(10) . . . . ?
Ni4 N12 C68 C69 -179.7(7) . . . . ?
Ni4 N12 C72 C71 178.1(7) . . . . ?
O1 C1 C2 C3 178.9(8) . . . . ?
O1 C1 C2 C11 2.1(12) . . . . ?
O1 C1 C6 C5 -177.1(8) . . . . ?
O1 C1 C6 C24 4.4(13) . . . . ?
O6 C37 C38 C39 177.8(9) . . . . ?
O6 C37 C38 C47 -2.8(14) . . . . ?
O6 C37 C42 C41 -176.8(9) . . . . ?
O6 C37 C42 C60 -3.0(14) . . . . ?
N1 C12 C13 N2 -40.9(10) . . . . ?
N1 C12 C13 C14 144.2(9) . . . . ?
N1 C18 C19 N3 -24.0(11) . . . . ?
N1 C18 C19 C20 159.4(8) . . . . ?
N2 C13 C14 C15 1.7(13) . . . . ?
N3 C19 C20 C21 2.0(14) . . . . ?
N4 C25 C26 N5 -30.1(11) . . . . ?
N4 C25 C26 C27 150.4(9) . . . . ?
N4 C31 C32 N6 -38.1(11) . . . . ?
N4 C31 C32 C33 147.6(9) . . . . ?
N5 C26 C27 C28 1.4(16) . . . . ?
N6 C32 C33 C34 -1.8(14) . . . . ?
N7 C48 C49 N8 22.4(13) . . . . ?
N7 C48 C49 C50 -158.8(11) . . . . ?
N7 C54 C55 N9 32.5(16) . . . . ?
N7 C54 C55 C56 -154.7(13) . . . . ?
N8 C49 C50 C51 -1(2) . . . . ?
N9 C55 C56 C57 -4(3) . . . . ?
N10 C61 C62 N11 39.7(12) . . . . ?
N10 C61 C62 C63 -139.5(9) . . . . ?
N10 C67 C68 N12 28.1(11) . . . . ?
N10 C67 C68 C69 -147.8(9) . . . . ?
N11 C62 C63 C64 3.6(14) . . . . ?
N12 C68 C69 C70 3.4(14) . . . . ?
C1 C2 C3 C4 1.1(14) . . . . ?
C1 C2 C11 N1 64.5(10) . . . . ?
C1 C6 C24 N4 65.3(10) . . . . ?
C2 C1 C6 C5 2.8(13) . . . . ?
C2 C1 C6 C24 -175.6(8) . . . . ?
C2 C3 C4 C5 -2.6(14) . . . . ?
C2 C3 C4 C7 -176.8(9) . . . . ?
C3 C2 C11 N1 -112.2(9) . . . . ?
C3 C4 C5 C6 4.3(14) . . . . ?
C3 C4 C7 C8 -122.8(11) . . . . ?
C3 C4 C7 C9 -0.2(15) . . . . ?
C3 C4 C7 C10 119.8(12) . . . . ?
C4 C5 C6 C1 -4.7(14) . . . . ?
C4 C5 C6 C24 173.8(8) . . . . ?
C5 C4 C7 C8 63.1(12) . . . . ?
C5 C4 C7 C9 -174.2(9) . . . . ?
C5 C4 C7 C10 -54.2(12) . . . . ?
C5 C6 C24 N4 -113.2(9) . . . . ?
C6 C1 C2 C3 -1.1(12) . . . . ?
C6 C1 C2 C11 -177.8(8) . . . . ?
C7 C4 C5 C6 179.0(9) . . . . ?
C11 N1 C12 C13 -90.9(8) . . . . ?
C11 N1 C18 C19 163.7(7) . . . . ?
C11 C2 C3 C4 177.7(9) . . . . ?
C12 N1 C11 C2 54.7(9) . . . . ?
C12 N1 C18 C19 -72.1(9) . . . . ?
C12 C13 C14 C15 176.2(9) . . . . ?
C13 N2 C17 C16 -1.4(13) . . . . ?
C13 C14 C15 C16 -3.9(14) . . . . ?
C14 C15 C16 C17 3.5(15) . . . . ?
C15 C16 C17 N2 -0.9(14) . . . . ?
C17 N2 C13 C12 -174.0(8) . . . . ?
C17 N2 C13 C14 1.0(13) . . . . ?
C18 N1 C11 C2 178.3(7) . . . . ?
C18 N1 C12 C13 145.9(7) . . . . ?
C18 C19 C20 C21 178.5(9) . . . . ?
C19 N3 C23 C22 1.7(14) . . . . ?
C19 C20 C21 C22 0.3(15) . . . . ?
C20 C21 C22 C23 -1.6(15) . . . . ?
C21 C22 C23 N3 0.6(15) . . . . ?
C23 N3 C19 C18 -179.8(8) . . . . ?
C23 N3 C19 C20 -3.0(13) . . . . ?
C24 N4 C25 C26 162.6(7) . . . . ?
C24 N4 C31 C32 -90.3(9) . . . . ?
C25 N4 C24 C6 176.0(7) . . . . ?
C25 N4 C31 C32 143.9(8) . . . . ?
C25 C26 C27 C28 -179.2(10) . . . . ?
C26 N5 C30 C29 -1.3(14) . . . . ?
C26 C27 C28 C29 -2.5(17) . . . . ?
C27 C28 C29 C30 1.9(17) . . . . ?
C28 C29 C30 N5 0.1(16) . . . . ?
C30 N5 C26 C25 -179.0(8) . . . . ?
C30 N5 C26 C27 0.6(14) . . . . ?
C31 N4 C24 C6 49.6(9) . . . . ?
C31 N4 C25 C26 -70.8(9) . . . . ?
C31 C32 C33 C34 172.1(9) . . . . ?
C32 N6 C36 C35 1.9(14) . . . . ?
C32 C33 C34 C35 2.6(15) . . . . ?
C33 C34 C35 C36 -1.2(15) . . . . ?
C34 C35 C36 N6 -1.1(15) . . . . ?
C36 N6 C32 C31 -175.0(8) . . . . ?
C36 N6 C32 C33 -0.4(13) . . . . ?
C37 C38 C39 C40 0.1(16) . . . . ?
C37 C38 C47 N7 -62.9(13) . . . . ?
C37 C42 C60 N10 -64.5(12) . . . . ?
C38 C37 C42 C41 2.7(14) . . . . ?
C38 C37 C42 C60 176.5(9) . . . . ?
C38 C39 C40 C41 0.5(16) . . . . ?
C38 C39 C40 C43A -176.4(14) . . . . ?
C38 C39 C40 C43B -177.3(13) . . . . ?
C39 C38 C47 N7 116.4(10) . . . . ?
C39 C40 C41 C42 0.5(15) . . . . ?
C39 C40 C43A C44A 52(2) . . . . ?
C39 C40 C43A C45A 171.1(14) . . . . ?
C39 C40 C43A C46A -68(3) . . . . ?
C39 C40 C43B C44B 124.9(19) . . . . ?
C39 C40 C43B C45B -121(3) . . . . ?
C39 C40 C43B C46B 5(3) . . . . ?
C40 C41 C42 C37 -2.1(16) . . . . ?
C40 C41 C42 C60 -176.1(9) . . . . ?
C41 C40 C43A C44A -125.4(19) . . . . ?
C41 C40 C43A C45A -6(2) . . . . ?
C41 C40 C43A C46A 115(2) . . . . ?
C41 C40 C43B C44B -53(2) . . . . ?
C41 C40 C43B C45B 62(3) . . . . ?
C41 C40 C43B C46B -173(2) . . . . ?
C41 C42 C60 N10 109.5(10) . . . . ?
C42 C37 C38 C39 -1.7(14) . . . . ?
C42 C37 C38 C47 177.6(9) . . . . ?
C47 N7 C48 C49 -162.5(9) . . . . ?
C47 N7 C54 C55 92.1(12) . . . . ?
C47 C38 C39 C40 -179.3(10) . . . . ?
C48 N7 C47 C38 178.5(9) . . . . ?
C48 N7 C54 C55 -144.3(11) . . . . ?
C48 C49 C50 C51 -179.4(12) . . . . ?
C49 N8 C53 C52 -1.1(16) . . . . ?
C49 C50 C51 C52 2(2) . . . . ?
C50 C51 C52 C53 -2.1(19) . . . . ?
C51 C52 C53 N8 1.9(18) . . . . ?
C53 N8 C49 C48 179.2(9) . . . . ?
C53 N8 C49 C50 0.5(16) . . . . ?
C54 N7 C47 C38 -55.5(12) . . . . ?
C54 N7 C48 C49 73.2(11) . . . . ?
C54 C55 C56 C57 -175.8(18) . . . . ?
C55 N9 C59 C58 -1(2) . . . . ?
C55 C56 C57 C58 1(4) . . . . ?
C56 C57 C58 C59 1(4) . . . . ?
C57 C58 C59 N9 -1(3) . . . . ?
C59 N9 C55 C54 176.6(12) . . . . ?
C59 N9 C55 C56 4(2) . . . . ?
C60 N10 C61 C62 91.9(10) . . . . ?
C60 N10 C67 C68 -164.4(8) . . . . ?
C61 N10 C60 C42 -50.9(11) . . . . ?
C61 N10 C67 C68 70.0(9) . . . . ?
C61 C62 C63 C64 -177.1(10) . . . . ?
C62 N11 C66 C65 4.0(15) . . . . ?
C62 C63 C64 C65 -0.4(15) . . . . ?
C63 C64 C65 C66 -1.2(15) . . . . ?
C64 C65 C66 N11 -0.6(16) . . . . ?
C66 N11 C62 C61 175.3(9) . . . . ?
C66 N11 C62 C63 -5.4(14) . . . . ?
C67 N10 C60 C42 -177.1(8) . . . . ?
C67 N10 C61 C62 -142.4(8) . . . . ?
C67 C68 C69 C70 179.0(9) . . . . ?
C68 N12 C72 C71 0.7(13) . . . . ?
C68 C69 C70 C71 -3.6(14) . . . . ?
C69 C70 C71 C72 2.3(13) . . . . ?
C70 C71 C72 N12 -0.9(13) . . . . ?
C72 N12 C68 C67 -178.0(8) . . . . ?
C72 N12 C68 C69 -1.9(13) . . . . ?
C43A C40 C41 C42 177.9(12) . . . . ?
C43B C40 C41 C42 177.9(15) . . . . ?
O7 S1 C48A F1A -59.0(12) . . . . ?
O7 S1 C48A F2A 61.3(15) . . . . ?
O7 S1 C48A F3A -175.4(12) . . . . ?
O8 S1 C48A F1A 179.5(10) . . . . ?
O8 S1 C48A F2A -60.2(15) . . . . ?
O8 S1 C48A F3A 63.1(13) . . . . ?
O9 S1 C48A F1A 59.3(12) . . . . ?
O9 S1 C48A F2A 179.5(14) . . . . ?
O9 S1 C48A F3A -57.2(14) . . . . ?
O10A S2A C49A F4A -54.4(18) . . . . ?
O10A S2A C49A F5A -175.5(18) . . . . ?
O10A S2A C49A F6A 64.7(17) . . . . ?
O11A S2A C49A F4A 68.6(18) . . . . ?
O11A S2A C49A F5A -52(2) . . . . ?
O11A S2A C49A F6A -172.3(16) . . . . ?
O12A S2A C49A F4A -176.4(17) . . . . ?
O12A S2A C49A F5A 63(2) . . . . ?
O12A S2A C49A F6A -57.2(18) . . . . ?
O10B S2B C43 F4B -55(2) . . . . ?
O10B S2B C43 F5B -178(2) . . . . ?
O10B S2B C43 F6B 70(2) . . . . ?
O11B S2B C43 F4B 63(2) . . . . ?
O11B S2B C43 F5B -61(2) . . . . ?
O11B S2B C43 F6B -173(2) . . . . ?
O12B S2B C43 F4B -175(2) . . . . ?
O12B S2B C43 F5B 61(2) . . . . ?
O12B S2B C43 F6B -51(2) . . . . ?
O7A S1A C48B F1B -60(4) . . . . ?
O7A S1A C48B F2B 61(4) . . . . ?
O7A S1A C48B F3B -177(4) . . . . ?
O8A S1A C48B F1B 177(3) . . . . ?
O8A S1A C48B F2B -61(4) . . . . ?
O8A S1A C48B F3B 61(3) . . . . ?
O9A S1A C48B F1B 59(4) . . . . ?
O9A S1A C48B F2B -179(4) . . . . ?
O9A S1A C48B F3B -57(4) . . . . ?

loop_
_twin_individual_id
_twin_individual_mass_fraction_refined
1 0.92(4)
2 0.08(4)

loop_
_smtbx_masks_void_nr
_smtbx_masks_void_average_x
_smtbx_masks_void_average_y
_smtbx_masks_void_average_z
_smtbx_masks_void_volume
_smtbx_masks_void_count_electrons
_smtbx_masks_void_content
1 0.316 -0.020 0.432 428.6 130.2 '3 THF'
2 0.184 0.020 0.932 428.6 130.7 '3 THF'
3 -0.184 0.520 0.568 428.6 131.6 '3 THF'
4 -0.316 0.480 0.068 428.6 130.8 '3 THF'
